data_7229680
loop_
_publ_author_name
'Zhang, Ya-Xin'
'Li, Meng'
'Liu, Bi-Ying'
'Wu, Zhi-Lei'
'Wei, Hai-Ying'
'Wang, Wen-Min'

_publ_section_title
;
 A series of planar tetranuclear lanthanide complexes: axial ligand
 modulated magnetic dynamics in Dy4 species
;
_journal_issue 87
_journal_name_full 'RSC Advances'
_journal_page_first 55523
_journal_paper_doi 10.1039/C7RA11750G
_journal_volume 7
_journal_year 2017
_chemical_formula_moiety '2(C61 H54 N6 O11 Yb2), 2.5(C2 H3 N)'
_chemical_formula_sum 'C127 H115.5 N14.5 O22 Yb4'
_chemical_formula_weight 2888.99
_space_group_crystal_system triclinic
_space_group_IT_number 2
_space_group_name_Hall '-P 1'
_space_group_name_H-M_alt 'P -1'
_symmetry_space_group_name_Hall '-P 1'
_symmetry_space_group_name_H-M 'P -1'
_atom_sites_solution_hydrogens mixed
_atom_sites_solution_primary iterative
_audit_creation_date 2017-08-24
_audit_creation_method
;
Olex2 1.2
(compiled 2017.08.10 svn.r3458 for OlexSys, GUI svn.r5381)
;
_audit_update_record
;
2017-09-03 deposited with the CCDC.
2017-12-01 downloaded from the CCDC.
;
_cell_angle_alpha 76.9190(10)
_cell_angle_beta 72.8040(10)
_cell_angle_gamma 87.3730(10)
_cell_formula_units_Z 2
_cell_length_a 15.9945(6)
_cell_length_b 19.7881(6)
_cell_length_c 20.2867(7)
_cell_measurement_reflns_used 9859
_cell_measurement_temperature 293(2)
_cell_measurement_theta_max 27.447
_cell_measurement_theta_min 2.897
_cell_volume 5973.0(4)
_computing_cell_refinement 'SAINT v8.37A (Bruker, 2015)'
_computing_data_reduction 'SAINT v8.37A (Bruker, 2015)'
_computing_molecular_graphics 'Olex2 (Dolomanov et al., 2009)'
_computing_publication_material 'Olex2 (Dolomanov et al., 2009)'
_computing_structure_refinement 'XL (Sheldrick, 2008)'
_computing_structure_solution
;
Superflip (Palatinus & Chapuis, 2007;Palatinus & van der Lee, 2008;
Palatinus et al., 2012)
;
_diffrn_ambient_temperature 293(2)
_diffrn_measured_fraction_theta_full 0.996
_diffrn_measured_fraction_theta_max 0.996
_diffrn_measurement_device_type 'CCD area detector'
_diffrn_measurement_method 'phi and omega scans'
_diffrn_radiation_monochromator graphite
_diffrn_radiation_type MoK\a
_diffrn_radiation_wavelength 0.71073
_diffrn_reflns_av_R_equivalents 0.0643
_diffrn_reflns_av_unetI/netI 0.0695
_diffrn_reflns_Laue_measured_fraction_full 0.996
_diffrn_reflns_Laue_measured_fraction_max 0.996
_diffrn_reflns_limit_h_max 19
_diffrn_reflns_limit_h_min -18
_diffrn_reflns_limit_k_max 23
_diffrn_reflns_limit_k_min -23
_diffrn_reflns_limit_l_max 24
_diffrn_reflns_limit_l_min -23
_diffrn_reflns_number 76384
_diffrn_reflns_point_group_measured_fraction_full 0.996
_diffrn_reflns_point_group_measured_fraction_max 0.996
_diffrn_reflns_theta_full 25.010
_diffrn_reflns_theta_max 25.010
_diffrn_reflns_theta_min 2.897
_exptl_absorpt_coefficient_mu 3.179
_exptl_absorpt_correction_T_max 0.7457
_exptl_absorpt_correction_T_min 0.5818
_exptl_absorpt_correction_type multi-scan
_exptl_absorpt_process_details
;
SADABS-2014/5 (Bruker,2014/5) was used for absorption correction.
wR2(int) was 0.0850 before and 0.0607 after correction.
The Ratio of minimum to maximum transmission is 0.7802.
The \l/2 correction factor is 0.00150.
;
_exptl_crystal_colour colorless
_exptl_crystal_density_diffrn 1.606
_exptl_crystal_description block
_exptl_crystal_F_000 2870
_exptl_crystal_size_max 0.25
_exptl_crystal_size_mid 0.21
_exptl_crystal_size_min 0.12
_refine_diff_density_max 1.698
_refine_diff_density_min -1.332
_refine_diff_density_rms 0.157
_refine_ls_extinction_method none
_refine_ls_goodness_of_fit_ref 1.028
_refine_ls_hydrogen_treatment mixed
_refine_ls_matrix_type full
_refine_ls_number_parameters 1547
_refine_ls_number_reflns 20970
_refine_ls_number_restraints 1044
_refine_ls_restrained_S_all 1.032
_refine_ls_R_factor_all 0.0921
_refine_ls_R_factor_gt 0.0473
_refine_ls_shift/su_max 0.009
_refine_ls_shift/su_mean 0.000
_refine_ls_structure_factor_coef Fsqd
_refine_ls_weighting_details 'w=1/[\s^2^(Fo^2^)+(0.0446P)^2^+36.4214P] where P=(Fo^2^+2Fc^2^)/3'
_refine_ls_weighting_scheme calc
_refine_ls_wR_factor_gt 0.0990
_refine_ls_wR_factor_ref 0.1228
_reflns_Friedel_coverage 0.000
_reflns_number_gt 14201
_reflns_number_total 20970
_reflns_threshold_expression 'I > 2\s(I)'
_cod_data_source_file c7ra11750g2.cif
_cod_data_source_block 5
_cod_original_formula_sum 'C127 H115.50 N14.50 O22 Yb4'
_cod_database_code 7229680
_shelx_shelxl_version_number 2016/6
_shelx_space_group_comment
;
The symmetry employed for this shelxl refinement is uniquely defined
by the following loop, which should always be used as a source of
symmetry information in preference to the above space-group names.
They are only intended as comments.
;
_shelx_estimated_absorpt_t_max 0.702
_shelx_estimated_absorpt_t_min 0.504
_olex2_refinement_description
;
1. Fixed Uiso
 At 1.2 times of:
  All C(H) groups
 At 1.5 times of:
  All C(H,H,H) groups
2. Restrained distances
 N13-C124
 1.1 with sigma of 0.02
 C124-C123
 1.5 with sigma of 0.02
 C128-N14
 1.1 with sigma of 0.02
 C128-C127
 1.5 with sigma of 0.02
 O22-H22
 0.85 with sigma of 0.02
 H11-O11
 0.85 with sigma of 0.02
3. Uiso/Uaniso restraints and constraints
N13 \\sim C124 \\sim C123: within 1.7A with sigma of 0.01 and sigma for
terminal atoms of 0.02
C127 \\sim C128 \\sim N14: within 1.7A with sigma of 0.01 and sigma for
terminal atoms of 0.02
All non-hydrogen atoms restrained to be isotropic: with sigma of 0.01 and sigma
for terminal atoms of 0.02
4. Others
 Fixed Sof: C128(0.5) C127(0.5) H12J(0.5) H12K(0.5) H12L(0.5) N14(0.5)
5.a Aromatic/amide H refined with riding coordinates:
 C78(H78), C89(H89), C71(H71), C72(H72), C105(H105), C106(H106), C50(H50),
 C88(H88), C95(H95), C33(H33), C11(H11A), C45(H45), C32(H32), C27(H27),
 C110(H110), C77(H77), C34(H34), C51(H51), C49(H49), C93(H93), C111(H111),
 C8(H8), C10(H10), C25(H25), C44(H44), C3(H3), C102(H102), C28(H28), C67(H67),
 C4(H4), C69(H69), C59(H59), C120(H120), C64(H64), C15(H15), C7(H7), C16(H16),
 C94(H94), C42(H42), C112(H112), C101(H101), C76(H76), C115(H115), C65(H65),
 C68(H68), C6(H6), C103(H103), C86(H86), C17(H17), C54(H54), C38(H38), C40(H40),
  C41(H41), C21(H21), C84(H84), C99(H99), C37(H37), C23(H23), C20(H20),
 C85(H85), C98(H98), C82(H82), C81(H81), C24(H24)
5.b Idealised Me refined as rotating group:
 C113(H11B,H11C,H11D), C61(H61A,H61B,H61C), C118(H11E,H11F,H11G), C62(H62A,
 H62B,H62C), C57(H57A,H57B,H57C), C117(H11H,H11I,H11J), C52(H52A,H52B,H52C),
 C122(H12A,H12B,H12C), C56(H56A,H56B,H56C), C1(H1A,H1B,H1C), C35(H35A,H35B,
 H35C), C96(H96A,H96B,H96C), C18(H18A,H18B,H18C), C79(H79A,H79B,H79C),
 C125(H12D,H12E,H12F), C123(H12G,H12H,H12I), C127(H12J,H12K,H12L)
;
_olex2_submission_special_instructions 'No special instructions were received'

loop_
_space_group_symop_operation_xyz
'x, y, z'
'-x, -y, -z'

loop_
_atom_site_label
_atom_site_type_symbol
_atom_site_fract_x
_atom_site_fract_y
_atom_site_fract_z
_atom_site_U_iso_or_equiv
_atom_site_adp_type
_atom_site_occupancy
_atom_site_site_symmetry_order
_atom_site_calc_flag
_atom_site_refinement_flags_posn
_atom_site_refinement_flags_adp
_atom_site_refinement_flags_occupancy
Yb1 Yb 0.96247(2) 0.42128(2) 0.47738(2) 0.02980(10) Uani 1 1 d . . .
Yb2 Yb 1.02778(2) 0.56571(2) 0.34095(2) 0.03056(10) Uani 1 1 d . . .
Yb3 Yb 0.37889(2) 1.00338(2) 0.01197(2) 0.03178(10) Uani 1 1 d . . .
Yb4 Yb 0.49910(2) 0.89673(2) -0.09486(2) 0.03273(10) Uani 1 1 d . . .
O15 O 0.6164(4) 0.8925(3) -0.0456(3) 0.0364(14) Uani 1 1 d . . .
O2 O 1.0130(4) 0.4461(3) 0.3522(3) 0.0350(13) Uani 1 1 d . . .
O9 O 0.9364(4) 0.3144(3) 0.4644(3) 0.0429(15) Uani 1 1 d . . .
O8 O 1.1695(4) 0.5365(3) 0.3006(3) 0.0436(15) Uani 1 1 d . . .
O20 O 0.5934(4) 0.8405(3) -0.1692(3) 0.0423(15) Uani 1 1 d . . .
O17 O 0.4213(4) 0.8862(3) 0.0223(3) 0.0335(13) Uani 1 1 d . . .
O22 O 0.5161(4) 1.0001(3) -0.0682(3) 0.0327(13) Uani 1 1 d D . .
O6 O 0.8983(3) 0.5198(3) 0.4238(3) 0.0314(13) Uani 1 1 d . . .
O18 O 0.3003(4) 0.9584(3) 0.1270(3) 0.0433(15) Uani 1 1 d . . .
O7 O 1.0930(4) 0.6616(3) 0.2624(3) 0.0398(14) Uani 1 1 d . . .
O21 O 0.5395(4) 0.9757(3) -0.1999(3) 0.0473(16) Uani 1 1 d . . .
O4 O 1.0119(4) 0.6393(3) 0.4195(3) 0.0324(13) Uani 1 1 d . . .
O10 O 0.8202(4) 0.3933(3) 0.5408(3) 0.0375(14) Uani 1 1 d . . .
O13 O 0.3655(4) 0.9547(3) -0.0802(3) 0.0410(15) Uani 1 1 d . . .
C78 C 0.4121(7) 0.8040(5) -0.1860(5) 0.049(2) Uani 1 1 d . . .
H78 H 0.463088 0.779096 -0.187488 0.059 Uiso 1 1 calc R . .
N6 N 0.8995(4) 0.6320(3) 0.3208(3) 0.0319(16) Uani 1 1 d . . .
O12 O -0.1306(5) 0.9077(4) -0.4065(4) 0.0624(19) Uani 1 1 d . . .
N4 N 0.8939(4) 0.6423(3) 0.5445(3) 0.0327(16) Uani 1 1 d . . .
O11 O 1.0650(4) 0.5107(3) 0.4399(3) 0.0297(12) Uani 1 1 d D . .
O1 O 1.0086(6) 0.1779(4) -0.1168(4) 0.079(2) Uani 1 1 d . . .
C90 C 0.6521(5) 0.8380(4) -0.0116(4) 0.0332(19) Uani 1 1 d . . .
C89 C 0.6917(6) 0.7841(5) -0.0408(5) 0.046(2) Uani 1 1 d . . .
H89 H 0.698347 0.785548 -0.088228 0.055 Uiso 1 1 calc R . .
C46 C 0.8298(5) 0.5595(4) 0.4347(4) 0.0309(19) Uani 1 1 d . . .
N5 N 0.6139(5) 0.6969(4) 0.4557(4) 0.0382(17) Uani 1 1 d . . .
N7 N 0.1326(5) 0.9066(4) -0.2238(4) 0.0460(19) Uani 1 1 d . . .
C87 C 0.7123(6) 0.7204(5) 0.0701(5) 0.047(2) Uani 1 1 d . . .
C113 C 0.2037(8) 0.9328(6) 0.2428(5) 0.073(3) Uani 1 1 d . . .
H11B H 0.232961 0.889335 0.247550 0.109 Uiso 1 1 calc GR . .
H11C H 0.141545 0.924652 0.261566 0.109 Uiso 1 1 calc GR . .
H11D H 0.222287 0.961534 0.268399 0.109 Uiso 1 1 calc GR . .
O19 O 0.2384(4) 1.0329(3) 0.0217(3) 0.0464(16) Uani 1 1 d . . .
N8 N 0.3978(5) 0.8544(4) -0.1519(4) 0.0395(18) Uani 1 1 d . . .
C48 C 0.7540(5) 0.6635(4) 0.3875(4) 0.0301(18) Uani 1 1 d . . .
C71 C 0.1763(6) 0.9734(5) -0.1496(5) 0.048(2) Uani 1 1 d . . .
H71 H 0.128169 1.001695 -0.149229 0.057 Uiso 1 1 calc R . .
C72 C 0.2340(6) 0.9843(5) -0.1124(5) 0.049(2) Uani 1 1 d . . .
H72 H 0.222268 1.019109 -0.087044 0.059 Uiso 1 1 calc R . .
C105 C 0.4321(6) 0.7673(5) 0.1868(5) 0.041(2) Uani 1 1 d . . .
H105 H 0.420755 0.766907 0.234615 0.050 Uiso 1 1 calc R . .
N12 N 0.4836(5) 0.7751(4) -0.0278(4) 0.0375(17) Uani 1 1 d . . .
N10 N 0.6175(4) 0.8926(4) 0.0863(4) 0.0358(17) Uani 1 1 d . . .
N9 N 0.7366(5) 0.6626(4) 0.1163(4) 0.053(2) Uani 1 1 d . . .
C106 C 0.4150(6) 0.8270(5) 0.1409(5) 0.042(2) Uani 1 1 d . . .
H106 H 0.391292 0.865205 0.158930 0.051 Uiso 1 1 calc R . .
C50 C 0.8256(5) 0.7289(4) 0.2708(4) 0.036(2) Uani 1 1 d . . .
H50 H 0.825211 0.763305 0.231157 0.043 Uiso 1 1 calc R . .
C109 C 0.4783(6) 0.7088(4) 0.0904(5) 0.038(2) Uani 1 1 d . . .
O16 O 0.5934(6) 0.4026(4) 0.4246(5) 0.091(3) Uani 1 1 d . . .
C108 C 0.4636(6) 0.7695(4) 0.0436(4) 0.038(2) Uani 1 1 d . . .
C31 C 0.8363(6) 0.7516(4) 0.4946(4) 0.035(2) Uani 1 1 d . . .
C104 C 0.4656(6) 0.7091(5) 0.1623(5) 0.042(2) Uani 1 1 d . . .
N3 N 0.7803(5) 0.8598(4) 0.4383(4) 0.048(2) Uani 1 1 d . . .
C60 C 0.7806(6) 0.3351(5) 0.5726(5) 0.041(2) Uani 1 1 d . . .
C88 C 0.7222(6) 0.7273(5) 0.0000(5) 0.049(2) Uani 1 1 d . . .
H88 H 0.750489 0.692547 -0.021860 0.059 Uiso 1 1 calc R . .
O5 O 0.2712(6) 0.8741(5) 0.5286(4) 0.091(3) Uani 1 1 d . . .
N11 N 0.4854(5) 0.6462(4) 0.2045(4) 0.0446(19) Uani 1 1 d . . .
C47 C 0.8268(5) 0.6191(4) 0.3805(4) 0.0282(18) Uani 1 1 d . . .
C92 C 0.6769(6) 0.7765(5) 0.1013(5) 0.038(2) Uani 1 1 d . . .
C95 C 0.6088(6) 0.8902(5) 0.1533(5) 0.042(2) Uani 1 1 d . . .
H95 H 0.586142 0.928509 0.171476 0.051 Uiso 1 1 calc R . .
N1 N 1.0373(6) 0.3458(4) 0.1106(4) 0.051(2) Uani 1 1 d . . .
C33 C 0.7668(6) 0.6898(5) 0.6128(5) 0.045(2) Uani 1 1 d . . .
H33 H 0.722376 0.685244 0.655284 0.054 Uiso 1 1 calc R . .
C14 C 1.0308(6) 0.4414(5) 0.1691(5) 0.045(2) Uani 1 1 d . . .
C26 C 0.8447(6) 0.8071(4) 0.4341(5) 0.038(2) Uani 1 1 d . . .
C74 C 0.3230(6) 0.8912(5) -0.1505(5) 0.042(2) Uani 1 1 d . . .
N2 N 1.0269(5) 0.5373(4) 0.2283(4) 0.0424(18) Uani 1 1 d . . .
C53 C 1.1704(6) 0.6794(5) 0.2237(5) 0.046(2) Uani 1 1 d . . .
C30 C 0.8971(6) 0.6972(4) 0.4886(4) 0.034(2) Uani 1 1 d . . .
C11 C 1.0253(7) 0.3501(5) 0.2974(5) 0.049(2) Uani 1 1 d . . .
H11A H 1.023883 0.318434 0.339276 0.059 Uiso 1 1 calc R . .
C61 C 0.6960(7) 0.3367(6) 0.6291(5) 0.058(3) Uani 1 1 d . . .
H61A H 0.707328 0.333123 0.673600 0.087 Uiso 1 1 calc GR . .
H61B H 0.658976 0.298443 0.632410 0.087 Uiso 1 1 calc GR . .
H61C H 0.667331 0.379501 0.617346 0.087 Uiso 1 1 calc GR . .
C45 C 0.7588(5) 0.5482(4) 0.4957(4) 0.034(2) Uani 1 1 d . . .
H45 H 0.758102 0.509362 0.531696 0.041 Uiso 1 1 calc R . .
C32 C 0.7705(6) 0.7463(4) 0.5582(5) 0.042(2) Uani 1 1 d . . .
H32 H 0.729209 0.780860 0.563829 0.050 Uiso 1 1 calc R . .
C27 C 0.9142(6) 0.8086(4) 0.3744(5) 0.043(2) Uani 1 1 d . . .
H27 H 0.922237 0.846779 0.336540 0.051 Uiso 1 1 calc R . .
C91 C 0.6497(5) 0.8354(4) 0.0598(4) 0.0327(19) Uani 1 1 d . . .
C119 C 0.6512(6) 0.8595(5) -0.2285(5) 0.050(2) Uani 1 1 d . . .
C110 C 0.5064(6) 0.6508(5) 0.0609(5) 0.049(2) Uani 1 1 d . . .
H110 H 0.514822 0.608973 0.089767 0.059 Uiso 1 1 calc R . .
C77 C 0.3552(7) 0.7852(5) -0.2203(5) 0.052(3) Uani 1 1 d . . .
H77 H 0.367949 0.748469 -0.243013 0.062 Uiso 1 1 calc R . .
C34 C 0.8311(6) 0.6389(4) 0.6037(4) 0.038(2) Uani 1 1 d . . .
H34 H 0.828828 0.601341 0.641283 0.045 Uiso 1 1 calc R . .
C43 C 0.6852(5) 0.6509(4) 0.4521(4) 0.0335(19) Uani 1 1 d . . .
C51 C 0.8974(6) 0.6870(4) 0.2704(5) 0.037(2) Uani 1 1 d . . .
H51 H 0.947452 0.698298 0.232042 0.044 Uiso 1 1 calc R . .
C49 C 0.7552(6) 0.7191(4) 0.3305(4) 0.038(2) Uani 1 1 d . . .
H49 H 0.708472 0.749177 0.333038 0.045 Uiso 1 1 calc R . .
C93 C 0.6675(6) 0.7770(5) 0.1726(5) 0.050(3) Uani 1 1 d . . .
H93 H 0.685565 0.739358 0.201490 0.060 Uiso 1 1 calc R . .
C58 C 0.8895(7) 0.2636(5) 0.5062(5) 0.050(2) Uani 1 1 d . . .
C29 C 0.9634(6) 0.6966(4) 0.4242(4) 0.034(2) Uani 1 1 d . . .
C55 C 1.2378(6) 0.5660(5) 0.2549(5) 0.047(2) Uani 1 1 d . . .
C111 C 0.5212(7) 0.6555(5) -0.0095(5) 0.050(2) Uani 1 1 d . . .
H111 H 0.537925 0.616895 -0.028889 0.060 Uiso 1 1 calc R . .
C8 C 0.9874(7) 0.2959(5) 0.1149(5) 0.051(2) Uani 1 1 d . . .
H8 H 0.946947 0.277226 0.158145 0.061 Uiso 1 1 calc R . .
C75 C 0.2633(6) 0.8776(5) -0.1859(5) 0.041(2) Uani 1 1 d . . .
C5 C 0.9916(6) 0.2670(5) 0.0538(5) 0.045(2) Uani 1 1 d . . .
C10 C 1.0303(7) 0.3257(5) 0.2369(5) 0.056(3) Uani 1 1 d . . .
H10 H 1.033723 0.278076 0.240071 0.067 Uiso 1 1 calc R . .
C25 C 0.7561(6) 0.8836(5) 0.3834(5) 0.048(2) Uani 1 1 d . . .
H25 H 0.782143 0.865038 0.344087 0.058 Uiso 1 1 calc R . .
C118 C 0.7093(8) 0.8032(6) -0.2545(6) 0.071(3) Uani 1 1 d . . .
H11E H 0.745983 0.787594 -0.224408 0.107 Uiso 1 1 calc GR . .
H11F H 0.745226 0.821014 -0.302052 0.107 Uiso 1 1 calc GR . .
H11G H 0.673844 0.764962 -0.253685 0.107 Uiso 1 1 calc GR . .
C44 C 0.6884(6) 0.5933(4) 0.5047(4) 0.037(2) Uani 1 1 d . . .
H44 H 0.642965 0.584401 0.546790 0.045 Uiso 1 1 calc R . .
C3 C 1.0584(7) 0.2596(5) -0.0676(5) 0.056(3) Uani 1 1 d . . .
H3 H 1.100308 0.275090 -0.110938 0.068 Uiso 1 1 calc R . .
C102 C 0.5445(7) 0.4603(5) 0.3316(6) 0.059(3) Uani 1 1 d . . .
H102 H 0.538278 0.417284 0.322158 0.071 Uiso 1 1 calc R . .
C28 C 0.9735(6) 0.7540(4) 0.3692(5) 0.041(2) Uani 1 1 d . . .
H28 H 1.020013 0.756595 0.328231 0.049 Uiso 1 1 calc R . .
C67 C 0.0015(7) 0.8790(5) -0.2864(5) 0.053(3) Uani 1 1 d . . .
H67 H 0.014257 0.841857 -0.253820 0.064 Uiso 1 1 calc R . .
C73 C 0.3075(6) 0.9452(5) -0.1122(4) 0.038(2) Uani 1 1 d . . .
C107 C 0.4325(5) 0.8304(4) 0.0692(4) 0.034(2) Uani 1 1 d . . .
C4 C 1.0540(7) 0.2886(5) -0.0113(5) 0.050(2) Uani 1 1 d . . .
H4 H 1.093961 0.323636 -0.016891 0.060 Uiso 1 1 calc R . .
C69 C 0.0990(6) 0.9562(5) -0.2586(5) 0.046(2) Uani 1 1 d . . .
H69 H 0.113893 1.001434 -0.259928 0.056 Uiso 1 1 calc R . .
C59 C 0.8140(7) 0.2719(5) 0.5578(5) 0.053(3) Uani 1 1 d . . .
H59 H 0.782346 0.231874 0.585356 0.063 Uiso 1 1 calc R . .
C114 C 0.2259(7) 0.9687(5) 0.1661(5) 0.050(2) Uani 1 1 d . . .
C66 C 0.0381(6) 0.9452(5) -0.2967(5) 0.039(2) Uani 1 1 d . . .
C120 C 0.6580(7) 0.9260(6) -0.2706(6) 0.062(3) Uani 1 1 d . . .
H120 H 0.703665 0.935402 -0.312543 0.074 Uiso 1 1 calc R . .
C64 C -0.0414(7) 0.9892(5) -0.3820(5) 0.054(3) Uani 1 1 d . . .
H64 H -0.055810 1.026218 -0.413729 0.065 Uiso 1 1 calc R . .
C15 C 1.0351(7) 0.4907(5) 0.1057(5) 0.058(3) Uani 1 1 d . . .
H15 H 1.036885 0.476267 0.064707 0.069 Uiso 1 1 calc R . .
C12 C 1.0226(5) 0.4200(4) 0.2965(5) 0.036(2) Uani 1 1 d . . .
C70 C 0.1897(6) 0.9212(5) -0.1868(5) 0.045(2) Uani 1 1 d . . .
C7 C 0.9352(8) 0.1841(6) 0.0048(6) 0.065(3) Uani 1 1 d . . .
H7 H 0.894412 0.149853 0.009894 0.078 Uiso 1 1 calc R . .
C9 C 1.0303(7) 0.3683(5) 0.1728(5) 0.052(3) Uani 1 1 d . . .
C16 C 1.0365(8) 0.5588(6) 0.1053(6) 0.065(3) Uani 1 1 d . . .
H16 H 1.040105 0.591982 0.063851 0.079 Uiso 1 1 calc R . .
C94 C 0.6319(6) 0.8326(5) 0.1987(5) 0.050(2) Uani 1 1 d . . .
H94 H 0.622906 0.832581 0.246145 0.060 Uiso 1 1 calc R . .
C42 C 0.5657(6) 0.7063(5) 0.5141(5) 0.042(2) Uani 1 1 d . . .
H42 H 0.578958 0.684529 0.555420 0.051 Uiso 1 1 calc R . .
C112 C 0.5108(6) 0.7189(5) -0.0516(5) 0.045(2) Uani 1 1 d . . .
H112 H 0.523849 0.722014 -0.100032 0.054 Uiso 1 1 calc R . .
C101 C 0.5242(7) 0.5200(5) 0.2900(5) 0.058(3) Uani 1 1 d . . .
H101 H 0.504014 0.516900 0.252198 0.069 Uiso 1 1 calc R . .
C76 C 0.2807(7) 0.8220(6) -0.2197(5) 0.056(3) Uani 1 1 d . . .
H76 H 0.241773 0.810207 -0.241560 0.068 Uiso 1 1 calc R . .
C115 C 0.1629(7) 1.0109(6) 0.1430(6) 0.061(3) Uani 1 1 d . . .
H115 H 0.111662 1.019107 0.176368 0.073 Uiso 1 1 calc R . .
C121 C 0.6017(7) 0.9797(5) -0.2551(5) 0.053(3) Uani 1 1 d . . .
C13 C 1.0268(6) 0.4670(5) 0.2300(5) 0.043(2) Uani 1 1 d . . .
C65 C 0.0152(6) 0.9985(5) -0.3434(5) 0.049(2) Uani 1 1 d . . .
H65 H 0.038045 1.042684 -0.349901 0.058 Uiso 1 1 calc R . .
C2 C 0.9989(8) 0.2064(6) -0.0585(6) 0.060(3) Uani 1 1 d . . .
C68 C -0.0529(7) 0.8694(6) -0.3247(6) 0.061(3) Uani 1 1 d . . .
H68 H -0.075187 0.825091 -0.318731 0.073 Uiso 1 1 calc R . .
C39 C 0.4882(6) 0.7514(5) 0.5190(5) 0.047(2) Uani 1 1 d . . .
C63 C -0.0751(6) 0.9230(5) -0.3712(5) 0.045(2) Uani 1 1 d . . .
C22 C 0.6921(7) 0.9367(5) 0.3759(6) 0.058(3) Uani 1 1 d . . .
C83 C 0.7641(8) 0.5421(6) 0.1528(7) 0.071(3) Uani 1 1 d . . .
C116 C 0.1740(7) 1.0410(5) 0.0721(6) 0.056(3) Uani 1 1 d . . .
C100 C 0.5329(6) 0.5842(5) 0.3030(5) 0.050(2) Uani 1 1 d . . .
C6 C 0.9333(7) 0.2142(6) 0.0611(6) 0.063(3) Uani 1 1 d . . .
H6 H 0.891848 0.198439 0.104667 0.076 Uiso 1 1 calc R . .
C103 C 0.5127(6) 0.6470(5) 0.2575(5) 0.049(2) Uani 1 1 d . . .
H103 H 0.520043 0.689572 0.267404 0.059 Uiso 1 1 calc R . .
C97 C 0.5742(8) 0.4654(6) 0.3871(6) 0.070(3) Uani 1 1 d . . .
C86 C 0.7424(7) 0.6033(6) 0.1033(6) 0.064(3) Uani 1 1 d . . .
H86 H 0.732995 0.597430 0.061865 0.077 Uiso 1 1 calc R . .
C17 C 1.0324(7) 0.5789(6) 0.1676(5) 0.061(3) Uani 1 1 d . . .
H17 H 1.033677 0.626292 0.165516 0.073 Uiso 1 1 calc R . .
C62 C -0.1538(8) 0.9612(7) -0.4571(6) 0.073(3) Uani 1 1 d . . .
H62A H -0.101648 0.982073 -0.492333 0.109 Uiso 1 1 calc GR . .
H62B H -0.185770 0.995813 -0.433933 0.109 Uiso 1 1 calc GR . .
H62C H -0.189530 0.942107 -0.479220 0.109 Uiso 1 1 calc GR . .
C54 C 1.2400(7) 0.6336(5) 0.2162(5) 0.056(3) Uani 1 1 d . . .
H54 H 1.292421 0.649983 0.182233 0.068 Uiso 1 1 calc R . .
C36 C 0.3402(7) 0.8309(6) 0.5297(6) 0.068(3) Uani 1 1 d . . .
C57 C 0.9208(9) 0.1924(5) 0.4959(7) 0.080(4) Uani 1 1 d . . .
H57A H 0.924544 0.188977 0.448616 0.121 Uiso 1 1 calc GR . .
H57B H 0.880244 0.157696 0.529250 0.121 Uiso 1 1 calc GR . .
H57C H 0.977484 0.185293 0.503143 0.121 Uiso 1 1 calc GR . .
O3 O 0.5015(7) 1.0771(6) 0.3433(6) 0.119(4) Uani 1 1 d . . .
C38 C 0.4703(8) 0.7889(6) 0.4601(6) 0.076(4) Uani 1 1 d . . .
H38 H 0.508134 0.788472 0.415447 0.091 Uiso 1 1 calc R . .
C117 C 0.1017(8) 1.0864(7) 0.0520(7) 0.087(4) Uani 1 1 d . . .
H11H H 0.126826 1.129355 0.020847 0.130 Uiso 1 1 calc GR . .
H11I H 0.060468 1.095672 0.093969 0.130 Uiso 1 1 calc GR . .
H11J H 0.072313 1.062678 0.028517 0.130 Uiso 1 1 calc GR . .
C52 C 1.1827(8) 0.7530(6) 0.1850(7) 0.083(4) Uani 1 1 d . . .
H52A H 1.144340 0.763132 0.155709 0.124 Uiso 1 1 calc GR . .
H52B H 1.242354 0.761217 0.155923 0.124 Uiso 1 1 calc GR . .
H52C H 1.169561 0.782409 0.218314 0.124 Uiso 1 1 calc GR . .
C40 C 0.4308(8) 0.7518(7) 0.5828(6) 0.079(4) Uani 1 1 d . . .
H40 H 0.440909 0.724311 0.623326 0.095 Uiso 1 1 calc R . .
C41 C 0.3558(9) 0.7931(7) 0.5892(7) 0.087(4) Uani 1 1 d . . .
H41 H 0.317726 0.794279 0.633547 0.104 Uiso 1 1 calc R . .
C21 C 0.6647(8) 0.9507(6) 0.3157(7) 0.075(3) Uani 1 1 d . . .
H21 H 0.690180 0.926743 0.280455 0.090 Uiso 1 1 calc R . .
C122 C 0.6127(9) 1.0485(7) -0.3087(6) 0.086(4) Uani 1 1 d . . .
H12A H 0.564265 1.054534 -0.328159 0.129 Uiso 1 1 calc GR . .
H12B H 0.666257 1.048811 -0.345972 0.129 Uiso 1 1 calc GR . .
H12C H 0.614507 1.085638 -0.285770 0.129 Uiso 1 1 calc GR . .
C19 C 0.5686(8) 1.0321(6) 0.3563(7) 0.070(3) Uani 1 1 d . . .
C56 C 1.3195(7) 0.5249(6) 0.2445(7) 0.081(4) Uani 1 1 d . . .
H56A H 1.336804 0.515420 0.287151 0.122 Uiso 1 1 calc GR . .
H56B H 1.365305 0.551001 0.206314 0.122 Uiso 1 1 calc GR . .
H56C H 1.309003 0.482000 0.233518 0.122 Uiso 1 1 calc GR . .
C84 C 0.7752(8) 0.5452(7) 0.2155(7) 0.083(4) Uani 1 1 d . . .
H84 H 0.772990 0.588246 0.226940 0.100 Uiso 1 1 calc R . .
C99 C 0.5634(9) 0.5879(7) 0.3570(7) 0.089(4) Uani 1 1 d . . .
H99 H 0.570256 0.630907 0.366152 0.107 Uiso 1 1 calc R . .
C37 C 0.3963(9) 0.8274(7) 0.4668(7) 0.095(4) Uani 1 1 d . . .
H37 H 0.384422 0.852208 0.425943 0.114 Uiso 1 1 calc R . .
C23 C 0.6573(10) 0.9715(8) 0.4270(8) 0.102(5) Uani 1 1 d . . .
H23 H 0.675841 0.963999 0.467325 0.123 Uiso 1 1 calc R . .
C20 C 0.6026(9) 0.9975(8) 0.3056(8) 0.094(4) Uani 1 1 d . . .
H20 H 0.584449 1.005084 0.265019 0.113 Uiso 1 1 calc R . .
C1 C 0.9590(11) 0.1162(7) -0.1080(8) 0.103(5) Uani 1 1 d . . .
H1A H 0.975838 0.100409 -0.151371 0.154 Uiso 1 1 calc GR . .
H1B H 0.897759 0.126224 -0.095902 0.154 Uiso 1 1 calc GR . .
H1C H 0.970285 0.080822 -0.070845 0.154 Uiso 1 1 calc GR . .
C85 C 0.7896(10) 0.4874(9) 0.2635(9) 0.109(5) Uani 1 1 d . . .
H85 H 0.796542 0.490793 0.306549 0.131 Uiso 1 1 calc R . .
O14 O 0.8083(9) 0.3561(7) 0.2834(9) 0.162(5) Uani 1 1 d . . .
C80 C 0.7932(9) 0.4271(9) 0.2449(9) 0.098(5) Uani 1 1 d . . .
C35 C 0.2100(9) 0.8770(9) 0.5943(8) 0.114(5) Uani 1 1 d . . .
H35A H 0.163640 0.907416 0.586404 0.171 Uiso 1 1 calc GR . .
H35B H 0.238596 0.894298 0.622790 0.171 Uiso 1 1 calc GR . .
H35C H 0.186107 0.831380 0.618220 0.171 Uiso 1 1 calc GR . .
C98 C 0.5854(10) 0.5271(8) 0.4001(8) 0.103(5) Uani 1 1 d . . .
H98 H 0.607359 0.530084 0.437024 0.124 Uiso 1 1 calc R . .
C82 C 0.7716(10) 0.4783(8) 0.1321(9) 0.108(5) Uani 1 1 d . . .
H82 H 0.766238 0.474596 0.088619 0.129 Uiso 1 1 calc R . .
C81 C 0.7888(11) 0.4170(9) 0.1844(10) 0.115(5) Uani 1 1 d . . .
H81 H 0.796174 0.373114 0.174322 0.138 Uiso 1 1 calc R . .
C24 C 0.5890(11) 1.0217(9) 0.4170(9) 0.115(5) Uani 1 1 d . . .
H24 H 0.560886 1.045464 0.451877 0.138 Uiso 1 1 calc R . .
C96 C 0.6282(13) 0.4046(8) 0.4819(9) 0.144(7) Uani 1 1 d . . .
H96A H 0.685571 0.425912 0.463230 0.216 Uiso 1 1 calc GR . .
H96B H 0.631720 0.358170 0.508124 0.216 Uiso 1 1 calc GR . .
H96C H 0.590506 0.431012 0.512648 0.216 Uiso 1 1 calc GR . .
C18 C 0.4578(15) 1.1132(10) 0.3930(11) 0.174(9) Uani 1 1 d . . .
H18A H 0.415495 1.142195 0.375916 0.261 Uiso 1 1 calc GR . .
H18B H 0.498839 1.141454 0.401693 0.261 Uiso 1 1 calc GR . .
H18C H 0.428591 1.081112 0.436150 0.261 Uiso 1 1 calc GR . .
C79 C 0.8046(14) 0.3568(12) 0.3501(13) 0.181(9) Uani 1 1 d . . .
H79A H 0.848911 0.388094 0.349776 0.271 Uiso 1 1 calc GR . .
H79B H 0.814101 0.310957 0.374596 0.271 Uiso 1 1 calc GR . .
H79C H 0.747985 0.371907 0.373765 0.271 Uiso 1 1 calc GR . .
C126 C 0.4920(14) 0.3798(11) 0.1961(11) 0.115(6) Uani 1 1 d . . .
N15 N 0.4569(12) 0.3399(10) 0.2413(11) 0.162(7) Uani 1 1 d . . .
C125 C 0.5459(15) 0.4320(11) 0.1407(11) 0.167(8) Uani 1 1 d . . .
H12D H 0.589473 0.410159 0.108821 0.250 Uiso 1 1 calc GR . .
H12E H 0.574155 0.460354 0.160800 0.250 Uiso 1 1 calc GR . .
H12F H 0.510253 0.460431 0.115222 0.250 Uiso 1 1 calc GR . .
C123 C 0.7304(11) 0.6122(8) -0.1506(9) 0.127(6) Uani 1 1 d D U .
H12G H 0.781228 0.609116 -0.189386 0.190 Uiso 1 1 calc GR . .
H12H H 0.738688 0.649722 -0.130121 0.190 Uiso 1 1 calc GR . .
H12I H 0.679991 0.620607 -0.167521 0.190 Uiso 1 1 calc GR . .
N13 N 0.6613(11) 0.5000(8) -0.0547(8) 0.148(6) Uani 1 1 d D U .
C124 C 0.7163(15) 0.5420(11) -0.0928(12) 0.175(7) Uani 1 1 d D U .
C128 C 0.254(2) 0.6670(16) -0.0084(17) 0.108(8) Uani 0.5 1 d D U P
C127 C 0.2661(17) 0.7302(15) 0.0103(15) 0.097(8) Uani 0.5 1 d D U P
H12J H 0.308513 0.759290 -0.028276 0.145 Uiso 0.5 1 calc GR . P
H12K H 0.286398 0.720370 0.051461 0.145 Uiso 0.5 1 calc GR . P
H12L H 0.211408 0.753620 0.020336 0.145 Uiso 0.5 1 calc GR . P
N14 N 0.276(2) 0.6680(15) -0.0631(16) 0.139(9) Uani 0.5 1 d D U P
H22 H 0.527(6) 1.034(3) -0.103(3) 0.04(3) Uiso 1 1 d D . .
H11 H 1.118(2) 0.500(4) 0.426(4) 0.04(3) Uiso 1 1 d D . .

loop_
_atom_site_aniso_label
_atom_site_aniso_U_11
_atom_site_aniso_U_22
_atom_site_aniso_U_33
_atom_site_aniso_U_23
_atom_site_aniso_U_13
_atom_site_aniso_U_12
Yb1 0.0318(2) 0.02674(19) 0.0305(2) -0.00693(15) -0.00872(15) 0.00411(15)
Yb2 0.0308(2) 0.0291(2) 0.02891(19) -0.00576(15) -0.00551(15) 0.00442(15)
Yb3 0.0295(2) 0.0362(2) 0.0316(2) -0.00860(16) -0.01157(16) 0.00435(16)
Yb4 0.0338(2) 0.0373(2) 0.0290(2) -0.00857(16) -0.01192(16) 0.00531(16)
O15 0.038(3) 0.034(3) 0.040(3) -0.006(3) -0.018(3) 0.005(3)
O2 0.043(3) 0.033(3) 0.029(3) -0.012(2) -0.006(2) 0.004(3)
O9 0.046(4) 0.038(3) 0.046(3) -0.012(3) -0.011(3) -0.005(3)
O8 0.037(3) 0.044(3) 0.043(3) -0.007(3) -0.004(3) 0.006(3)
O20 0.039(3) 0.051(4) 0.036(3) -0.012(3) -0.008(3) 0.004(3)
O17 0.034(3) 0.035(3) 0.028(3) -0.007(2) -0.006(2) 0.004(2)
O22 0.030(3) 0.039(3) 0.025(3) 0.001(3) -0.007(2) 0.000(3)
O6 0.025(3) 0.034(3) 0.031(3) -0.005(2) -0.006(2) 0.006(2)
O18 0.028(3) 0.052(4) 0.039(3) -0.005(3) 0.001(3) 0.010(3)
O7 0.032(3) 0.037(3) 0.041(3) -0.005(3) 0.000(3) -0.002(3)
O21 0.056(4) 0.051(4) 0.030(3) -0.005(3) -0.009(3) 0.008(3)
O4 0.036(3) 0.028(3) 0.030(3) -0.006(2) -0.007(2) 0.004(2)
O10 0.036(3) 0.032(3) 0.039(3) 0.000(3) -0.010(3) -0.002(3)
O13 0.040(3) 0.047(3) 0.045(3) -0.016(3) -0.022(3) 0.007(3)
C78 0.069(6) 0.048(5) 0.040(5) -0.023(4) -0.024(4) 0.019(5)
N6 0.035(4) 0.032(4) 0.028(3) -0.006(3) -0.010(3) 0.005(3)
O12 0.051(4) 0.083(5) 0.065(4) -0.017(4) -0.034(3) 0.000(4)
N4 0.035(4) 0.032(4) 0.032(4) -0.009(3) -0.011(3) 0.003(3)
O11 0.027(3) 0.027(3) 0.033(3) -0.006(2) -0.007(3) 0.004(2)
O1 0.106(6) 0.082(5) 0.068(5) -0.034(4) -0.040(4) 0.000(4)
C90 0.027(4) 0.031(4) 0.046(5) -0.009(4) -0.016(4) 0.003(3)
C89 0.048(5) 0.053(5) 0.040(5) -0.011(4) -0.019(4) 0.005(4)
C46 0.029(4) 0.028(4) 0.036(4) -0.005(3) -0.014(3) 0.005(3)
N5 0.035(4) 0.039(4) 0.040(4) -0.009(3) -0.011(3) 0.008(3)
N7 0.044(4) 0.055(5) 0.048(4) -0.019(4) -0.022(4) 0.007(4)
C87 0.039(5) 0.048(5) 0.054(5) -0.001(4) -0.021(4) -0.003(4)
C113 0.068(8) 0.086(8) 0.054(7) -0.025(6) 0.005(6) 0.003(6)
O19 0.039(4) 0.054(4) 0.047(4) -0.014(3) -0.011(3) 0.004(3)
N8 0.043(4) 0.040(4) 0.039(4) -0.012(3) -0.016(3) 0.008(3)
C48 0.033(4) 0.027(4) 0.034(4) -0.010(3) -0.014(3) 0.005(3)
C71 0.040(5) 0.061(6) 0.051(5) -0.022(4) -0.020(4) 0.010(4)
C72 0.041(5) 0.064(6) 0.055(5) -0.031(4) -0.022(4) 0.008(4)
C105 0.037(5) 0.045(5) 0.037(5) -0.005(4) -0.004(4) -0.003(4)
N12 0.043(4) 0.039(4) 0.034(4) -0.006(3) -0.018(3) 0.004(3)
N10 0.034(4) 0.038(4) 0.037(4) -0.007(3) -0.014(3) -0.006(3)
N9 0.043(5) 0.047(5) 0.067(5) -0.001(4) -0.023(4) 0.007(4)
C106 0.042(5) 0.039(5) 0.042(5) -0.007(4) -0.008(4) 0.000(4)
C50 0.036(5) 0.036(4) 0.037(4) -0.003(4) -0.018(4) 0.009(4)
C109 0.039(5) 0.033(4) 0.045(5) -0.009(4) -0.014(4) 0.001(4)
O16 0.129(6) 0.067(5) 0.096(5) 0.012(4) -0.082(5) -0.015(4)
C108 0.040(5) 0.037(5) 0.031(4) 0.000(4) -0.010(4) 0.009(4)
C31 0.040(5) 0.032(4) 0.040(5) -0.019(4) -0.018(4) 0.011(4)
C104 0.036(5) 0.051(5) 0.036(5) 0.003(4) -0.016(4) -0.006(4)
N3 0.058(5) 0.037(4) 0.055(5) -0.015(4) -0.022(4) 0.012(4)
C60 0.033(5) 0.051(5) 0.041(5) -0.002(4) -0.017(4) -0.005(4)
C88 0.043(5) 0.044(5) 0.061(6) -0.015(4) -0.017(4) 0.013(4)
O5 0.077(5) 0.112(6) 0.079(5) -0.026(4) -0.023(4) 0.059(5)
N11 0.043(4) 0.045(4) 0.044(4) -0.003(3) -0.016(3) 0.006(3)
C47 0.032(4) 0.029(4) 0.030(4) -0.012(3) -0.015(3) 0.000(3)
C92 0.032(5) 0.042(5) 0.042(5) -0.007(4) -0.017(4) 0.004(4)
C95 0.043(5) 0.049(5) 0.039(5) -0.011(4) -0.018(4) 0.002(4)
N1 0.064(5) 0.057(5) 0.039(4) -0.020(4) -0.020(4) 0.004(4)
C33 0.047(5) 0.050(5) 0.039(5) -0.018(4) -0.009(4) 0.012(4)
C14 0.052(5) 0.041(5) 0.042(5) -0.007(4) -0.016(4) 0.012(4)
C26 0.048(5) 0.028(4) 0.044(5) -0.014(4) -0.019(4) 0.011(4)
C74 0.037(5) 0.047(5) 0.043(5) -0.009(4) -0.013(4) 0.003(4)
N2 0.050(4) 0.040(4) 0.037(4) -0.003(3) -0.016(3) 0.004(3)
C53 0.039(5) 0.043(5) 0.045(5) 0.006(4) -0.006(4) -0.014(4)
C30 0.043(5) 0.029(4) 0.032(4) -0.006(3) -0.016(4) 0.005(4)
C11 0.064(6) 0.044(5) 0.043(5) -0.018(4) -0.014(4) 0.002(4)
C61 0.051(6) 0.065(7) 0.049(6) -0.006(5) -0.006(5) -0.003(5)
C45 0.034(5) 0.031(4) 0.035(4) -0.004(3) -0.008(4) -0.004(4)
C32 0.048(5) 0.035(5) 0.051(5) -0.018(4) -0.021(4) 0.015(4)
C27 0.052(5) 0.027(4) 0.048(5) -0.005(4) -0.018(4) 0.006(4)
C91 0.029(4) 0.030(4) 0.044(5) -0.006(4) -0.020(4) 0.001(3)
C119 0.039(5) 0.060(6) 0.049(5) -0.016(4) -0.009(4) 0.006(4)
C110 0.053(5) 0.042(5) 0.054(5) -0.005(4) -0.024(4) 0.001(4)
C77 0.059(6) 0.059(6) 0.049(5) -0.027(4) -0.024(4) 0.009(5)
C34 0.040(5) 0.038(5) 0.034(4) -0.008(4) -0.009(4) 0.005(4)
C43 0.030(4) 0.036(4) 0.039(4) -0.013(4) -0.014(4) 0.008(3)
C51 0.036(5) 0.036(4) 0.042(5) -0.009(4) -0.015(4) -0.002(4)
C49 0.034(5) 0.038(5) 0.044(5) -0.008(4) -0.017(4) 0.007(4)
C93 0.045(5) 0.057(6) 0.046(5) 0.005(4) -0.024(4) -0.006(4)
C58 0.057(6) 0.042(5) 0.057(5) -0.022(4) -0.019(5) -0.002(4)
C29 0.040(5) 0.030(4) 0.036(4) -0.013(3) -0.015(4) 0.010(4)
C55 0.034(5) 0.050(5) 0.053(5) -0.013(4) -0.007(4) 0.008(4)
C111 0.064(6) 0.040(5) 0.050(5) -0.011(4) -0.025(4) 0.009(4)
C8 0.055(6) 0.055(5) 0.044(5) -0.016(4) -0.013(4) 0.007(5)
C75 0.041(5) 0.046(5) 0.041(5) -0.012(4) -0.017(4) 0.002(4)
C5 0.044(5) 0.051(5) 0.044(5) -0.015(4) -0.017(4) 0.005(4)
C10 0.074(6) 0.046(5) 0.052(5) -0.019(4) -0.019(5) 0.009(5)
C25 0.055(6) 0.040(5) 0.055(5) -0.009(4) -0.027(4) 0.010(4)
C118 0.068(7) 0.067(7) 0.064(7) -0.022(6) 0.006(6) 0.019(6)
C44 0.034(5) 0.041(5) 0.033(4) -0.008(4) -0.007(4) 0.010(4)
C3 0.065(6) 0.058(6) 0.051(5) -0.015(5) -0.022(5) 0.000(5)
C102 0.068(6) 0.047(5) 0.069(6) -0.005(5) -0.036(5) 0.010(5)
C28 0.047(5) 0.034(4) 0.040(5) -0.004(4) -0.012(4) 0.005(4)
C67 0.054(6) 0.049(5) 0.059(6) -0.002(4) -0.027(5) -0.001(4)
C73 0.034(5) 0.044(5) 0.033(4) -0.008(4) -0.007(4) -0.001(4)
C107 0.030(4) 0.037(4) 0.029(4) 0.000(3) -0.007(3) -0.004(4)
C4 0.052(5) 0.050(5) 0.045(5) -0.009(4) -0.014(4) 0.000(4)
C69 0.042(5) 0.055(5) 0.051(5) -0.020(4) -0.020(4) 0.001(4)
C59 0.056(6) 0.030(5) 0.065(6) 0.000(4) -0.013(5) -0.003(4)
C114 0.046(5) 0.047(5) 0.048(5) -0.005(4) -0.004(4) -0.006(4)
C66 0.030(4) 0.044(5) 0.046(5) -0.017(4) -0.010(4) 0.003(4)
C120 0.059(6) 0.068(6) 0.048(5) -0.004(5) -0.008(5) 0.008(5)
C64 0.057(6) 0.057(6) 0.050(5) -0.010(4) -0.021(5) 0.008(5)
C15 0.083(7) 0.053(6) 0.042(5) -0.015(4) -0.023(5) 0.011(5)
C12 0.030(4) 0.037(5) 0.043(5) -0.014(4) -0.010(4) 0.009(4)
C70 0.037(5) 0.058(5) 0.045(5) -0.012(4) -0.018(4) 0.004(4)
C7 0.070(6) 0.061(6) 0.076(7) -0.015(5) -0.038(5) -0.003(5)
C9 0.056(6) 0.048(5) 0.049(5) -0.009(4) -0.015(4) 0.005(4)
C16 0.093(7) 0.057(6) 0.051(6) -0.017(5) -0.024(5) 0.012(5)
C94 0.054(6) 0.060(6) 0.039(5) -0.003(4) -0.024(4) 0.006(5)
C42 0.042(5) 0.046(5) 0.038(5) -0.011(4) -0.010(4) 0.008(4)
C112 0.057(6) 0.040(5) 0.040(5) -0.012(4) -0.016(4) 0.006(4)
C101 0.064(6) 0.060(6) 0.055(6) -0.010(5) -0.031(5) 0.003(5)
C76 0.055(6) 0.067(6) 0.057(6) -0.026(5) -0.023(5) 0.007(5)
C115 0.041(5) 0.074(6) 0.057(6) -0.019(5) 0.001(4) 0.009(5)
C121 0.059(6) 0.054(5) 0.036(5) 0.003(4) -0.008(4) 0.003(5)
C13 0.049(5) 0.046(5) 0.037(5) -0.015(4) -0.016(4) 0.007(4)
C65 0.046(5) 0.048(5) 0.055(5) -0.013(4) -0.017(4) -0.001(4)
C2 0.072(6) 0.061(6) 0.056(6) -0.023(5) -0.027(5) 0.011(5)
C68 0.065(6) 0.053(6) 0.070(6) -0.006(5) -0.034(5) -0.005(5)
C39 0.044(5) 0.048(5) 0.046(5) -0.012(4) -0.011(4) 0.012(4)
C63 0.037(5) 0.055(5) 0.049(5) -0.015(4) -0.015(4) -0.002(4)
C22 0.064(6) 0.046(5) 0.068(6) -0.010(5) -0.026(5) 0.008(5)
C83 0.060(6) 0.051(6) 0.100(7) -0.010(5) -0.028(6) 0.007(5)
C116 0.047(6) 0.057(6) 0.065(6) -0.015(5) -0.017(5) 0.007(5)
C100 0.051(5) 0.050(5) 0.048(5) 0.005(4) -0.025(4) -0.008(4)
C6 0.065(6) 0.067(6) 0.055(6) -0.017(5) -0.011(5) -0.003(5)
C103 0.047(5) 0.046(5) 0.046(5) 0.006(4) -0.012(4) -0.010(4)
C97 0.084(7) 0.058(6) 0.080(7) 0.010(5) -0.057(6) -0.014(5)
C86 0.061(6) 0.055(6) 0.078(6) -0.001(5) -0.034(5) 0.005(5)
C17 0.068(6) 0.056(6) 0.049(5) -0.007(5) -0.009(5) 0.019(5)
C62 0.066(7) 0.105(9) 0.052(6) -0.007(6) -0.030(6) -0.006(7)
C54 0.041(5) 0.063(6) 0.054(5) -0.002(5) -0.005(4) -0.002(5)
C36 0.056(6) 0.081(7) 0.066(6) -0.024(5) -0.015(5) 0.039(5)
C57 0.092(9) 0.045(6) 0.102(9) -0.025(6) -0.018(7) 0.000(6)
O3 0.113(7) 0.111(7) 0.132(7) -0.011(6) -0.052(6) 0.029(6)
C38 0.068(7) 0.089(7) 0.054(6) -0.001(5) -0.010(5) 0.039(6)
C117 0.063(8) 0.101(9) 0.086(9) -0.010(7) -0.017(6) 0.026(7)
C52 0.058(7) 0.060(7) 0.098(9) 0.012(6) 0.003(6) 0.002(6)
C40 0.079(7) 0.092(7) 0.057(6) -0.013(5) -0.016(5) 0.040(6)
C41 0.083(7) 0.106(8) 0.063(6) -0.021(6) -0.014(5) 0.050(6)
C21 0.070(7) 0.077(7) 0.076(7) 0.004(5) -0.035(5) 0.013(6)
C122 0.086(9) 0.087(9) 0.065(7) 0.017(6) -0.016(6) -0.007(7)
C19 0.068(7) 0.057(6) 0.082(7) 0.008(5) -0.035(6) 0.015(5)
C56 0.043(7) 0.074(8) 0.111(9) -0.016(7) -0.004(6) 0.017(6)
C84 0.084(7) 0.075(7) 0.084(7) 0.007(6) -0.035(6) 0.012(6)
C99 0.116(8) 0.077(7) 0.092(7) -0.001(6) -0.066(7) -0.021(6)
C37 0.087(7) 0.107(8) 0.074(7) -0.004(6) -0.019(6) 0.054(6)
C23 0.108(8) 0.102(8) 0.111(8) -0.026(7) -0.057(7) 0.039(7)
C20 0.088(8) 0.103(8) 0.083(7) 0.003(6) -0.032(6) 0.016(7)
C1 0.153(12) 0.075(8) 0.118(10) -0.045(8) -0.080(9) 0.005(8)
C85 0.102(8) 0.104(8) 0.114(9) -0.008(7) -0.037(7) 0.013(7)
O14 0.131(8) 0.149(8) 0.185(9) 0.023(7) -0.062(7) 0.019(7)
C80 0.073(7) 0.100(8) 0.110(8) 0.000(7) -0.031(7) 0.009(6)
C35 0.087(10) 0.152(12) 0.100(10) -0.044(9) -0.020(8) 0.073(9)
C98 0.140(9) 0.094(8) 0.101(8) -0.005(6) -0.085(7) -0.012(7)
C82 0.102(8) 0.102(8) 0.128(9) -0.014(7) -0.056(7) 0.011(7)
C81 0.113(9) 0.087(8) 0.141(9) -0.013(7) -0.043(8) 0.004(7)
C24 0.121(9) 0.114(9) 0.124(9) -0.039(7) -0.051(7) 0.027(7)
C96 0.201(15) 0.105(11) 0.155(13) 0.022(9) -0.132(12) -0.011(10)
C18 0.200(17) 0.149(14) 0.197(16) -0.109(13) -0.050(13) 0.068(12)
C79 0.123(14) 0.179(16) 0.206(17) 0.032(14) -0.055(13) 0.020(12)
C126 0.120(10) 0.112(9) 0.119(9) -0.055(8) -0.025(7) 0.007(8)
N15 0.158(13) 0.136(12) 0.183(14) -0.075(11) -0.005(11) -0.007(10)
C125 0.188(16) 0.172(15) 0.162(15) -0.092(13) -0.043(12) 0.006(13)
C123 0.121(10) 0.115(10) 0.136(11) -0.050(9) -0.002(9) -0.043(9)
N13 0.167(11) 0.113(9) 0.125(10) 0.002(8) -0.007(9) 0.022(9)
C124 0.184(10) 0.167(10) 0.169(10) -0.035(8) -0.046(8) 0.004(8)
C128 0.098(10) 0.110(10) 0.110(11) -0.014(8) -0.033(8) 0.019(8)
C127 0.066(12) 0.127(14) 0.101(13) -0.018(11) -0.035(10) 0.006(11)
N14 0.121(14) 0.121(13) 0.146(15) 0.015(12) -0.030(12) 0.019(12)

loop_
_atom_type_symbol
_atom_type_description
_atom_type_scat_dispersion_real
_atom_type_scat_dispersion_imag
_atom_type_scat_source
C C 0.0033 0.0016 'International Tables Vol C Tables 4.2.6.8 and 6.1.1.4'
H H 0.0000 0.0000 'International Tables Vol C Tables 4.2.6.8 and 6.1.1.4'
N N 0.0061 0.0033 'International Tables Vol C Tables 4.2.6.8 and 6.1.1.4'
O O 0.0106 0.0060 'International Tables Vol C Tables 4.2.6.8 and 6.1.1.4'
Yb Yb -0.3850 5.5486 'International Tables Vol C Tables 4.2.6.8 and 6.1.1.4'

loop_
_geom_angle_atom_site_label_1
_geom_angle_atom_site_label_2
_geom_angle_atom_site_label_3
_geom_angle
_geom_angle_site_symmetry_1
_geom_angle_site_symmetry_3
Yb1 Yb1 Yb2 54.153(10) 2_766 2_766
Yb2 Yb1 Yb1 63.250(11) . 2_766
Yb2 Yb1 Yb2 117.403(11) . 2_766
O2 Yb1 Yb1 103.30(13) . 2_766
O2 Yb1 Yb2 42.61(13) . .
O2 Yb1 Yb2 153.75(14) . 2_766
O2 Yb1 N4 78.3(2) . 2_766
O2 Yb1 C29 124.1(2) . 2_766
O9 Yb1 Yb1 167.37(16) . 2_766
O9 Yb1 Yb2 125.16(15) . .
O9 Yb1 Yb2 116.58(15) . 2_766
O9 Yb1 O2 83.1(2) . .
O9 Yb1 O6 120.8(2) . .
O9 Yb1 O4 83.6(2) . 2_766
O9 Yb1 O10 73.7(2) . .
O9 Yb1 N4 71.8(2) . 2_766
O9 Yb1 O11 143.5(2) . .
O9 Yb1 O11 142.4(2) . 2_766
O9 Yb1 C29 67.8(2) . 2_766
O6 Yb1 Yb1 71.83(13) . 2_766
O6 Yb1 Yb2 41.94(12) . .
O6 Yb1 Yb2 111.42(13) . 2_766
O6 Yb1 O2 66.68(18) . .
O6 Yb1 N4 139.57(19) . 2_766
O6 Yb1 C29 168.4(2) . 2_766
O4 Yb1 Yb1 85.07(13) 2_766 2_766
O4 Yb1 Yb2 143.36(13) 2_766 .
O4 Yb1 Yb2 35.54(13) 2_766 2_766
O4 Yb1 O2 145.45(19) 2_766 .
O4 Yb1 O6 145.77(18) 2_766 .
O4 Yb1 N4 67.2(2) 2_766 2_766
O4 Yb1 O11 69.36(18) 2_766 2_766
O4 Yb1 O11 102.30(19) 2_766 .
O4 Yb1 C29 22.66(19) 2_766 2_766
O10 Yb1 Yb1 110.36(15) . 2_766
O10 Yb1 Yb2 124.06(14) . .
O10 Yb1 Yb2 80.64(14) . 2_766
O10 Yb1 O2 123.4(2) . .
O10 Yb1 O6 82.26(18) . .
O10 Yb1 O4 82.61(19) . 2_766
O10 Yb1 N4 136.0(2) . 2_766
O10 Yb1 O11 142.4(2) . .
O10 Yb1 O11 77.2(2) . 2_766
O10 Yb1 C29 93.6(2) . 2_766
N4 Yb1 Yb1 98.53(15) 2_766 2_766
N4 Yb1 Yb2 91.07(15) 2_766 2_766
N4 Yb1 Yb2 98.16(15) 2_766 .
N4 Yb1 C29 48.1(2) 2_766 2_766
O11 Yb1 Yb1 35.05(13) 2_766 2_766
O11 Yb1 Yb1 35.19(13) . 2_766
O11 Yb1 Yb2 34.05(13) 2_766 2_766
O11 Yb1 Yb2 41.07(13) . .
O11 Yb1 Yb2 82.64(13) . 2_766
O11 Yb1 Yb2 90.93(13) 2_766 .
O11 Yb1 O2 71.69(19) . .
O11 Yb1 O2 133.53(18) 2_766 .
O11 Yb1 O6 72.99(19) . .
O11 Yb1 O6 77.42(18) 2_766 .
O11 Yb1 N4 117.3(2) 2_766 2_766
O11 Yb1 N4 77.4(2) . 2_766
O11 Yb1 O11 70.2(2) . 2_766
O11 Yb1 C29 91.1(2) 2_766 2_766
O11 Yb1 C29 105.0(2) . 2_766
C29 Yb1 Yb1 99.76(15) 2_766 2_766
C29 Yb1 Yb2 57.04(15) 2_766 2_766
C29 Yb1 Yb2 141.72(16) 2_766 .
Yb1 Yb2 Yb1 62.596(11) . 2_766
Yb1 Yb2 H11 46.6(15) 2_766 .
Yb1 Yb2 H11 52.3(15) . .
O2 Yb2 Yb1 43.18(13) . .
O2 Yb2 Yb1 103.21(13) . 2_766
O2 Yb2 O4 135.53(18) . .
O2 Yb2 N6 113.7(2) . .
O2 Yb2 C46 86.6(2) . .
O2 Yb2 N2 68.0(2) . .
O2 Yb2 H11 71.4(19) . .
O8 Yb2 Yb1 97.16(15) . .
O8 Yb2 Yb1 95.92(15) . 2_766
O8 Yb2 O2 78.8(2) . .
O8 Yb2 O6 139.75(19) . .
O8 Yb2 O4 111.1(2) . .
O8 Yb2 N6 150.0(2) . .
O8 Yb2 O11 74.9(2) . .
O8 Yb2 C46 160.8(2) . .
O8 Yb2 N2 79.9(2) . .
O8 Yb2 H11 57.3(11) . .
O6 Yb2 Yb1 71.68(13) . 2_766
O6 Yb2 Yb1 42.84(13) . .
O6 Yb2 O2 67.74(19) . .
O6 Yb2 O4 80.73(19) . .
O6 Yb2 N6 68.0(2) . .
O6 Yb2 C46 21.30(19) . .
O6 Yb2 N2 106.2(2) . .
O6 Yb2 H11 90.2(13) . .
O7 Yb2 Yb1 167.86(15) . .
O7 Yb2 Yb1 108.02(15) . 2_766
O7 Yb2 O2 141.1(2) . .
O7 Yb2 O8 75.5(2) . .
O7 Yb2 O6 144.6(2) . .
O7 Yb2 O4 81.52(19) . .
O7 Yb2 N6 78.8(2) . .
O7 Yb2 O11 126.4(2) . .
O7 Yb2 C46 123.3(2) . .
O7 Yb2 N2 79.1(2) . .
O7 Yb2 H11 115.8(16) . .
O4 Yb2 Yb1 92.44(12) . .
O4 Yb2 Yb1 34.83(13) . 2_766
O4 Yb2 N6 79.7(2) . .
O4 Yb2 C46 71.2(2) . .
O4 Yb2 N2 154.4(2) . .
O4 Yb2 H11 78.5(17) . .
N6 Yb2 Yb1 110.59(15) . .
N6 Yb2 Yb1 106.63(15) . 2_766
N6 Yb2 C46 48.5(2) . .
N6 Yb2 N2 80.2(2) . .
N6 Yb2 H11 151.3(12) . .
O11 Yb2 Yb1 34.52(13) . 2_766
O11 Yb2 Yb1 41.51(14) . .
O11 Yb2 O2 72.51(19) . .
O11 Yb2 O6 74.11(19) . .
O11 Yb2 O4 69.12(18) . .
O11 Yb2 N6 134.0(2) . .
O11 Yb2 C46 88.8(2) . .
O11 Yb2 N2 136.4(2) . .
O11 Yb2 H11 17.7(11) . .
C46 Yb2 Yb1 75.11(14) . 2_766
C46 Yb2 Yb1 63.61(14) . .
C46 Yb2 H11 106.2(11) . .
N2 Yb2 Yb1 170.77(17) . 2_766
N2 Yb2 Yb1 109.51(17) . .
N2 Yb2 C46 106.3(2) . .
N2 Yb2 H11 125.3(16) . .
Yb3 Yb3 Yb4 54.853(11) 2_675 2_675
Yb4 Yb3 Yb3 62.979(12) . 2_675
Yb4 Yb3 Yb4 117.833(12) . 2_675
O15 Yb3 Yb3 86.25(14) 2_675 2_675
O15 Yb3 Yb4 143.68(14) 2_675 .
O15 Yb3 Yb4 36.44(13) 2_675 2_675
O15 Yb3 O17 147.68(19) 2_675 .
O15 Yb3 O13 143.67(19) 2_675 .
O15 Yb3 C90 22.49(19) 2_675 2_675
O15 Yb3 N10 67.3(2) 2_675 2_675
O17 Yb3 Yb3 71.57(13) . 2_675
O17 Yb3 Yb4 41.13(12) . .
O17 Yb3 Yb4 112.18(13) . 2_675
O17 Yb3 C90 169.8(2) . 2_675
O17 Yb3 N10 137.0(2) . 2_675
O22 Yb3 Yb3 34.94(13) . 2_675
O22 Yb3 Yb3 35.61(13) 2_675 2_675
O22 Yb3 Yb4 40.46(14) . .
O22 Yb3 Yb4 91.46(14) 2_675 .
O22 Yb3 Yb4 33.85(14) 2_675 2_675
O22 Yb3 Yb4 83.38(14) . 2_675
O22 Yb3 O15 70.1(2) 2_675 2_675
O22 Yb3 O15 103.2(2) . 2_675
O22 Yb3 O17 78.4(2) 2_675 .
O22 Yb3 O17 71.73(19) . .
O22 Yb3 O22 70.6(2) 2_675 .
O22 Yb3 O18 78.8(2) 2_675 .
O22 Yb3 O13 70.7(2) . .
O22 Yb3 O13 133.8(2) 2_675 .
O22 Yb3 C90 104.9(2) . 2_675
O22 Yb3 C90 91.4(2) 2_675 2_675
O22 Yb3 N10 116.6(2) 2_675 2_675
O22 Yb3 N10 76.2(2) . 2_675
O18 Yb3 Yb3 111.47(15) . 2_675
O18 Yb3 Yb4 120.97(15) . .
O18 Yb3 Yb4 83.74(16) . 2_675
O18 Yb3 O15 86.9(2) . 2_675
O18 Yb3 O17 80.12(19) . .
O18 Yb3 O22 141.6(2) . .
O18 Yb3 O13 120.7(2) . .
O18 Yb3 C90 98.2(2) . 2_675
O18 Yb3 N10 140.1(2) . 2_675
O13 Yb3 Yb3 102.48(14) . 2_675
O13 Yb3 Yb4 153.26(15) . 2_675
O13 Yb3 Yb4 42.33(14) . .
O13 Yb3 O17 66.33(19) . .
O13 Yb3 C90 122.3(2) . 2_675
O13 Yb3 N10 76.6(2) . 2_675
C90 Yb3 Yb3 100.00(15) 2_675 2_675
C90 Yb3 Yb4 57.60(15) 2_675 2_675
C90 Yb3 Yb4 140.49(15) 2_675 .
O19 Yb3 Yb3 167.38(16) . 2_675
O19 Yb3 Yb4 115.95(16) . 2_675
O19 Yb3 Yb4 125.35(16) . .
O19 Yb3 O15 82.4(2) . 2_675
O19 Yb3 O17 121.0(2) . .
O19 Yb3 O22 143.9(2) . .
O19 Yb3 O22 141.8(2) . 2_675
O19 Yb3 O18 73.5(2) . .
O19 Yb3 O13 83.7(2) . .
O19 Yb3 C90 67.5(2) . 2_675
O19 Yb3 N10 73.4(2) . 2_675
N10 Yb3 Yb3 97.17(16) 2_675 2_675
N10 Yb3 Yb4 91.27(15) 2_675 2_675
N10 Yb3 Yb4 96.36(16) 2_675 .
N10 Yb3 C90 48.1(2) 2_675 2_675
Yb3 Yb4 Yb3 62.168(12) . 2_675
Yb3 Yb4 H22 44.9(15) 2_675 .
Yb3 Yb4 H22 51.4(16) . .
O15 Yb4 Yb3 35.75(13) . 2_675
O15 Yb4 Yb3 92.52(14) . .
O15 Yb4 N8 157.1(2) . .
O15 Yb4 N12 80.1(2) . .
O15 Yb4 C107 70.5(2) . .
O15 Yb4 H22 78.0(17) . .
O20 Yb4 Yb3 171.06(15) . .
O20 Yb4 Yb3 110.44(15) . 2_675
O20 Yb4 O15 82.4(2) . .
O20 Yb4 O17 142.4(2) . .
O20 Yb4 O22 129.7(2) . .
O20 Yb4 O21 75.4(2) . .
O20 Yb4 O13 141.6(2) . .
O20 Yb4 N8 79.4(2) . .
O20 Yb4 N12 76.5(2) . .
O20 Yb4 C107 120.8(2) . .
O20 Yb4 H22 120.0(16) . .
O17 Yb4 Yb3 71.51(14) . 2_675
O17 Yb4 Yb3 42.61(13) . .
O17 Yb4 O15 80.43(19) . .
O17 Yb4 O13 67.46(19) . .
O17 Yb4 N8 106.1(2) . .
O17 Yb4 N12 67.7(2) . .
O17 Yb4 C107 21.6(2) . .
O17 Yb4 H22 88.6(14) . .
O22 Yb4 Yb3 33.93(14) . 2_675
O22 Yb4 Yb3 41.38(14) . .
O22 Yb4 O15 69.50(19) . .
O22 Yb4 O17 73.73(19) . .
O22 Yb4 O13 71.5(2) . .
O22 Yb4 N8 133.3(2) . .
O22 Yb4 N12 134.1(2) . .
O22 Yb4 C107 88.5(2) . .
O22 Yb4 H22 16.3(12) . .
O21 Yb4 Yb3 99.18(16) . .
O21 Yb4 Yb3 91.99(16) . 2_675
O21 Yb4 O15 106.3(2) . .
O21 Yb4 O17 141.8(2) . .
O21 Yb4 O22 73.9(2) . .
O21 Yb4 O13 83.4(2) . .
O21 Yb4 N8 82.4(2) . .
O21 Yb4 N12 149.9(2) . .
O21 Yb4 C107 161.8(2) . .
O21 Yb4 H22 57.6(12) . .
O13 Yb4 Yb3 42.41(14) . .
O13 Yb4 Yb3 101.77(14) . 2_675
O13 Yb4 O15 134.83(19) . .
O13 Yb4 N8 66.2(2) . .
O13 Yb4 N12 113.3(2) . .
O13 Yb4 C107 86.8(2) . .
O13 Yb4 H22 70.5(18) . .
N8 Yb4 Yb3 167.15(16) . 2_675
N8 Yb4 Yb3 107.20(16) . .
N8 Yb4 C107 107.6(2) . .
N8 Yb4 H22 123.3(16) . .
N12 Yb4 Yb3 107.73(16) . 2_675
N12 Yb4 Yb3 110.00(17) . .
N12 Yb4 N8 82.2(2) . .
N12 Yb4 C107 48.2(2) . .
N12 Yb4 H22 150.1(13) . .
C107 Yb4 Yb3 63.64(16) . .
C107 Yb4 Yb3 75.04(15) . 2_675
C107 Yb4 H22 104.6(13) . .
Yb3 O15 Yb4 107.8(2) 2_675 .
C90 O15 Yb3 116.1(5) . 2_675
C90 O15 Yb4 130.2(5) . .
Yb2 O2 Yb1 94.21(19) . .
C12 O2 Yb1 143.9(5) . .
C12 O2 Yb2 121.1(5) . .
C58 O9 Yb1 132.0(6) . .
C55 O8 Yb2 135.6(6) . .
C119 O20 Yb4 134.4(6) . .
Yb4 O17 Yb3 96.26(19) . .
C107 O17 Yb3 142.0(5) . .
C107 O17 Yb4 118.8(5) . .
Yb3 O22 Yb3 109.4(2) 2_675 .
Yb3 O22 H22 114(6) . .
Yb3 O22 H22 109(6) 2_675 .
Yb4 O22 Yb3 98.2(2) . .
Yb4 O22 Yb3 112.2(2) . 2_675
Yb4 O22 H22 114(6) . .
Yb2 O6 Yb1 95.22(19) . .
C46 O6 Yb1 143.0(5) . .
C46 O6 Yb2 118.9(5) . .
C114 O18 Yb3 134.9(6) . .
C53 O7 Yb2 135.8(6) . .
C121 O21 Yb4 133.4(6) . .
Yb1 O4 Yb2 109.6(2) 2_766 .
C29 O4 Yb1 116.2(5) . 2_766
C29 O4 Yb2 129.2(5) . .
C60 O10 Yb1 132.1(6) . .
Yb4 O13 Yb3 95.3(2) . .
C73 O13 Yb3 140.9(5) . .
C73 O13 Yb4 123.0(5) . .
N8 C78 H78 117.9 . .
N8 C78 C77 124.2(9) . .
C77 C78 H78 117.9 . .
C47 N6 Yb2 112.2(5) . .
C51 N6 Yb2 128.5(6) . .
C51 N6 C47 117.1(7) . .
C63 O12 C62 119.2(8) . .
C30 N4 Yb1 110.1(5) . 2_766
C34 N4 Yb1 129.1(6) . 2_766
C34 N4 C30 119.0(7) . .
Yb1 O11 Yb1 109.8(2) . 2_766
Yb1 O11 H11 114(6) 2_766 .
Yb1 O11 H11 116(6) . .
Yb2 O11 Yb1 111.4(2) . 2_766
Yb2 O11 Yb1 97.4(2) . .
Yb2 O11 H11 107(6) . .
C2 O1 C1 118.7(10) . .
O15 C90 Yb3 41.4(3) . 2_675
O15 C90 C89 124.6(8) . .
O15 C90 C91 118.3(7) . .
C89 C90 Yb3 153.2(6) . 2_675
C89 C90 C91 117.1(8) . .
C91 C90 Yb3 81.6(5) . 2_675
C90 C89 H89 119.7 . .
C90 C89 C88 120.7(9) . .
C88 C89 H89 119.7 . .
O6 C46 Yb2 39.8(3) . .
O6 C46 C47 118.4(7) . .
O6 C46 C45 124.9(7) . .
C47 C46 Yb2 80.9(5) . .
C45 C46 Yb2 158.0(6) . .
C45 C46 C47 116.7(7) . .
C42 N5 C43 121.1(8) . .
C69 N7 C70 119.7(8) . .
C88 C87 N9 126.8(9) . .
C88 C87 C92 118.0(8) . .
C92 C87 N9 115.3(8) . .
H11B C113 H11C 109.5 . .
H11B C113 H11D 109.5 . .
H11C C113 H11D 109.5 . .
C114 C113 H11B 109.5 . .
C114 C113 H11C 109.5 . .
C114 C113 H11D 109.5 . .
C116 O19 Yb3 134.2(6) . .
C78 N8 Yb4 126.8(6) . .
C78 N8 C74 117.5(8) . .
C74 N8 Yb4 115.6(6) . .
C47 C48 C43 118.9(7) . .
C49 C48 C47 117.8(7) . .
C49 C48 C43 123.3(8) . .
C72 C71 H71 119.4 . .
C70 C71 H71 119.4 . .
C70 C71 C72 121.2(9) . .
C71 C72 H72 118.9 . .
C73 C72 C71 122.2(9) . .
C73 C72 H72 118.9 . .
C106 C105 H105 119.5 . .
C104 C105 H105 119.5 . .
C104 C105 C106 121.1(8) . .
C108 N12 Yb4 112.5(5) . .
C112 N12 Yb4 128.3(6) . .
C112 N12 C108 117.2(7) . .
C95 N10 Yb3 128.8(6) . 2_675
C95 N10 C91 118.3(7) . .
C91 N10 Yb3 110.9(5) . 2_675
C86 N9 C87 121.0(9) . .
C105 C106 H106 119.3 . .
C107 C106 C105 121.4(9) . .
C107 C106 H106 119.3 . .
C51 C50 H50 120.4 . .
C49 C50 H50 120.4 . .
C49 C50 C51 119.1(8) . .
C108 C109 C104 119.8(8) . .
C110 C109 C108 116.2(8) . .
C110 C109 C104 124.0(8) . .
C97 O16 C96 116.6(10) . .
N12 C108 C109 122.7(8) . .
N12 C108 C107 116.9(7) . .
C109 C108 C107 120.2(8) . .
C30 C31 C26 118.0(8) . .
C32 C31 C26 124.1(8) . .
C32 C31 C30 117.9(8) . .
C105 C104 C109 119.2(8) . .
C105 C104 N11 125.4(8) . .
C109 C104 N11 115.4(8) . .
C25 N3 C26 117.1(8) . .
O10 C60 C61 116.9(9) . .
O10 C60 C59 122.9(9) . .
C59 C60 C61 120.2(9) . .
C89 C88 H88 118.4 . .
C87 C88 C89 123.1(9) . .
C87 C88 H88 118.4 . .
C36 O5 C35 117.3(10) . .
C103 N11 C104 120.5(8) . .
N6 C47 C46 116.6(7) . .
N6 C47 C48 121.6(7) . .
C48 C47 C46 121.8(7) . .
C91 C92 C87 119.2(8) . .
C91 C92 C93 117.6(8) . .
C93 C92 C87 123.3(8) . .
N10 C95 H95 118.4 . .
N10 C95 C94 123.2(9) . .
C94 C95 H95 118.4 . .
C8 N1 C9 117.5(9) . .
C32 C33 H33 120.4 . .
C32 C33 C34 119.3(9) . .
C34 C33 H33 120.4 . .
C15 C14 C9 121.9(9) . .
C15 C14 C13 117.5(9) . .
C13 C14 C9 120.5(8) . .
C31 C26 N3 118.2(8) . .
C27 C26 C31 119.4(8) . .
C27 C26 N3 122.4(8) . .
N8 C74 C75 122.2(8) . .
N8 C74 C73 116.9(8) . .
C75 C74 C73 120.9(8) . .
C13 N2 Yb2 114.5(5) . .
C17 N2 Yb2 129.0(7) . .
C17 N2 C13 116.3(8) . .
O7 C53 C54 123.5(8) . .
O7 C53 C52 115.3(9) . .
C54 C53 C52 121.1(9) . .
N4 C30 C31 121.6(8) . .
N4 C30 C29 116.9(7) . .
C31 C30 C29 121.5(7) . .
C10 C11 H11A 119.1 . .
C12 C11 H11A 119.1 . .
C12 C11 C10 121.7(9) . .
C60 C61 H61A 109.5 . .
C60 C61 H61B 109.5 . .
C60 C61 H61C 109.5 . .
H61A C61 H61B 109.5 . .
H61A C61 H61C 109.5 . .
H61B C61 H61C 109.5 . .
C46 C45 H45 118.9 . .
C46 C45 C44 122.2(8) . .
C44 C45 H45 118.9 . .
C31 C32 H32 120.2 . .
C33 C32 C31 119.6(8) . .
C33 C32 H32 120.2 . .
C26 C27 H27 119.2 . .
C26 C27 C28 121.7(8) . .
C28 C27 H27 119.2 . .
N10 C91 C90 116.6(7) . .
N10 C91 C92 121.9(8) . .
C92 C91 C90 121.5(8) . .
O20 C119 C118 115.7(9) . .
O20 C119 C120 123.7(9) . .
C120 C119 C118 120.4(9) . .
C109 C110 H110 119.7 . .
C111 C110 C109 120.6(9) . .
C111 C110 H110 119.7 . .
C78 C77 H77 120.7 . .
C76 C77 C78 118.6(9) . .
C76 C77 H77 120.7 . .
N4 C34 C33 122.7(8) . .
N4 C34 H34 118.7 . .
C33 C34 H34 118.7 . .
C48 C43 N5 116.3(7) . .
C44 C43 N5 124.5(8) . .
C44 C43 C48 119.1(7) . .
N6 C51 C50 124.3(8) . .
N6 C51 H51 117.8 . .
C50 C51 H51 117.8 . .
C48 C49 H49 120.2 . .
C50 C49 C48 119.6(8) . .
C50 C49 H49 120.2 . .
C92 C93 H93 120.2 . .
C94 C93 C92 119.7(9) . .
C94 C93 H93 120.2 . .
O9 C58 C59 122.6(9) . .
O9 C58 C57 115.9(9) . .
C59 C58 C57 121.4(10) . .
O4 C29 Yb1 41.2(3) . 2_766
O4 C29 C30 118.4(7) . .
O4 C29 C28 123.3(8) . .
C30 C29 Yb1 82.5(5) . 2_766
C28 C29 Yb1 152.3(6) . 2_766
C28 C29 C30 118.2(8) . .
O8 C55 C54 123.4(9) . .
O8 C55 C56 117.0(9) . .
C54 C55 C56 119.6(9) . .
C110 C111 H111 120.7 . .
C110 C111 C112 118.5(9) . .
C112 C111 H111 120.7 . .
N1 C8 H8 119.1 . .
N1 C8 C5 121.9(9) . .
C5 C8 H8 119.1 . .
C74 C75 C70 119.5(8) . .
C76 C75 C74 117.6(9) . .
C76 C75 C70 122.9(9) . .
C4 C5 C8 122.7(9) . .
C6 C5 C8 119.3(9) . .
C6 C5 C4 118.0(9) . .
C11 C10 H10 118.2 . .
C9 C10 C11 123.6(10) . .
C9 C10 H10 118.2 . .
N3 C25 H25 116.8 . .
N3 C25 C22 126.4(10) . .
C22 C25 H25 116.8 . .
C119 C118 H11E 109.5 . .
C119 C118 H11F 109.5 . .
C119 C118 H11G 109.5 . .
H11E C118 H11F 109.5 . .
H11E C118 H11G 109.5 . .
H11F C118 H11G 109.5 . .
C45 C44 H44 119.4 . .
C43 C44 C45 121.2(8) . .
C43 C44 H44 119.4 . .
C4 C3 H3 120.6 . .
C4 C3 C2 118.7(10) . .
C2 C3 H3 120.6 . .
C101 C102 H102 120.6 . .
C97 C102 H102 120.6 . .
C97 C102 C101 118.8(10) . .
C27 C28 H28 119.7 . .
C29 C28 C27 120.6(9) . .
C29 C28 H28 119.7 . .
C66 C67 H67 120.1 . .
C68 C67 H67 120.1 . .
C68 C67 C66 119.8(9) . .
O13 C73 C72 124.8(8) . .
O13 C73 C74 117.6(8) . .
C72 C73 C74 117.6(8) . .
O17 C107 Yb4 39.6(3) . .
O17 C107 C106 124.6(8) . .
O17 C107 C108 117.3(7) . .
C106 C107 Yb4 157.2(6) . .
C106 C107 C108 118.1(8) . .
C108 C107 Yb4 80.4(5) . .
C5 C4 H4 119.0 . .
C3 C4 C5 121.9(10) . .
C3 C4 H4 119.0 . .
N7 C69 H69 118.5 . .
N7 C69 C66 122.9(9) . .
C66 C69 H69 118.5 . .
C60 C59 H59 117.1 . .
C58 C59 C60 125.8(9) . .
C58 C59 H59 117.1 . .
O18 C114 C113 117.2(9) . .
O18 C114 C115 124.7(9) . .
C115 C114 C113 118.1(9) . .
C67 C66 C69 120.7(9) . .
C65 C66 C67 117.9(8) . .
C65 C66 C69 121.4(9) . .
C119 C120 H120 117.5 . .
C119 C120 C121 125.1(10) . .
C121 C120 H120 117.5 . .
C65 C64 H64 121.1 . .
C63 C64 H64 121.1 . .
C63 C64 C65 117.8(9) . .
C14 C15 H15 120.4 . .
C16 C15 C14 119.2(10) . .
C16 C15 H15 120.4 . .
O2 C12 C11 124.7(8) . .
O2 C12 C13 118.3(7) . .
C11 C12 C13 117.0(8) . .
N7 C70 C75 117.7(8) . .
C71 C70 N7 123.7(9) . .
C71 C70 C75 118.5(8) . .
C2 C7 H7 120.8 . .
C2 C7 C6 118.3(10) . .
C6 C7 H7 120.8 . .
N1 C9 C14 118.3(8) . .
C10 C9 N1 125.2(9) . .
C10 C9 C14 116.3(9) . .
C15 C16 H16 120.4 . .
C15 C16 C17 119.2(10) . .
C17 C16 H16 120.4 . .
C95 C94 H94 120.4 . .
C93 C94 C95 119.2(9) . .
C93 C94 H94 120.4 . .
N5 C42 H42 119.2 . .
N5 C42 C39 121.7(8) . .
C39 C42 H42 119.2 . .
N12 C112 C111 124.5(9) . .
N12 C112 H112 117.8 . .
C111 C112 H112 117.8 . .
C102 C101 H101 119.2 . .
C102 C101 C100 121.5(10) . .
C100 C101 H101 119.2 . .
C77 C76 C75 119.7(9) . .
C77 C76 H76 120.1 . .
C75 C76 H76 120.1 . .
C114 C115 H115 118.8 . .
C116 C115 C114 122.4(9) . .
C116 C115 H115 118.8 . .
O21 C121 C120 124.8(9) . .
O21 C121 C122 115.6(10) . .
C120 C121 C122 119.5(10) . .
C14 C13 C12 120.8(8) . .
N2 C13 C14 122.0(8) . .
N2 C13 C12 117.2(8) . .
C66 C65 C64 122.6(9) . .
C66 C65 H65 118.7 . .
C64 C65 H65 118.7 . .
O1 C2 C3 115.8(10) . .
C7 C2 O1 122.8(10) . .
C7 C2 C3 121.3(10) . .
C67 C68 H68 119.2 . .
C63 C68 C67 121.6(10) . .
C63 C68 H68 119.2 . .
C38 C39 C42 121.4(9) . .
C40 C39 C42 119.7(9) . .
C40 C39 C38 118.7(10) . .
O12 C63 C64 122.9(9) . .
C68 C63 O12 116.9(9) . .
C68 C63 C64 120.2(9) . .
C21 C22 C25 119.3(11) . .
C23 C22 C25 121.3(11) . .
C23 C22 C21 119.4(12) . .
C84 C83 C86 123.4(12) . .
C84 C83 C82 119.9(12) . .
C82 C83 C86 116.7(13) . .
O19 C116 C115 125.4(10) . .
O19 C116 C117 116.0(10) . .
C115 C116 C117 118.6(10) . .
C101 C100 C103 120.7(9) . .
C99 C100 C101 118.5(10) . .
C99 C100 C103 120.7(10) . .
C5 C6 C7 121.7(10) . .
C5 C6 H6 119.2 . .
C7 C6 H6 119.2 . .
N11 C103 C100 123.0(9) . .
N11 C103 H103 118.5 . .
C100 C103 H103 118.5 . .
C102 C97 O16 113.9(10) . .
C98 C97 O16 125.0(11) . .
C98 C97 C102 121.1(11) . .
N9 C86 C83 121.4(11) . .
N9 C86 H86 119.3 . .
C83 C86 H86 119.3 . .
N2 C17 C16 125.7(10) . .
N2 C17 H17 117.1 . .
C16 C17 H17 117.1 . .
O12 C62 H62A 109.5 . .
O12 C62 H62B 109.5 . .
O12 C62 H62C 109.5 . .
H62A C62 H62B 109.5 . .
H62A C62 H62C 109.5 . .
H62B C62 H62C 109.5 . .
C53 C54 H54 117.1 . .
C55 C54 C53 125.8(9) . .
C55 C54 H54 117.1 . .
C41 C36 O5 124.7(11) . .
C37 C36 O5 116.5(11) . .
C37 C36 C41 118.8(11) . .
C58 C57 H57A 109.5 . .
C58 C57 H57B 109.5 . .
C58 C57 H57C 109.5 . .
H57A C57 H57B 109.5 . .
H57A C57 H57C 109.5 . .
H57B C57 H57C 109.5 . .
C18 O3 C19 119.4(14) . .
C39 C38 H38 120.2 . .
C39 C38 C37 119.5(11) . .
C37 C38 H38 120.2 . .
C116 C117 H11H 109.5 . .
C116 C117 H11I 109.5 . .
C116 C117 H11J 109.5 . .
H11H C117 H11I 109.5 . .
H11H C117 H11J 109.5 . .
H11I C117 H11J 109.5 . .
C53 C52 H52A 109.5 . .
C53 C52 H52B 109.5 . .
C53 C52 H52C 109.5 . .
H52A C52 H52B 109.5 . .
H52A C52 H52C 109.5 . .
H52B C52 H52C 109.5 . .
C39 C40 H40 119.4 . .
C39 C40 C41 121.2(11) . .
C41 C40 H40 119.4 . .
C36 C41 C40 118.8(11) . .
C36 C41 H41 120.6 . .
C40 C41 H41 120.6 . .
C22 C21 H21 118.4 . .
C20 C21 C22 123.3(14) . .
C20 C21 H21 118.4 . .
C121 C122 H12A 109.5 . .
C121 C122 H12B 109.5 . .
C121 C122 H12C 109.5 . .
H12A C122 H12B 109.5 . .
H12A C122 H12C 109.5 . .
H12B C122 H12C 109.5 . .
C20 C19 O3 113.4(12) . .
C20 C19 C24 124.6(13) . .
C24 C19 O3 121.7(14) . .
C55 C56 H56A 109.5 . .
C55 C56 H56B 109.5 . .
C55 C56 H56C 109.5 . .
H56A C56 H56B 109.5 . .
H56A C56 H56C 109.5 . .
H56B C56 H56C 109.5 . .
C83 C84 H84 118.3 . .
C83 C84 C85 123.3(15) . .
C85 C84 H84 118.3 . .
C100 C99 H99 119.5 . .
C100 C99 C98 120.9(12) . .
C98 C99 H99 119.5 . .
C36 C37 C38 122.9(12) . .
C36 C37 H37 118.6 . .
C38 C37 H37 118.6 . .
C22 C23 H23 121.0 . .
C22 C23 C24 117.9(14) . .
C24 C23 H23 121.0 . .
C21 C20 H20 121.5 . .
C19 C20 C21 117.1(13) . .
C19 C20 H20 121.5 . .
O1 C1 H1A 109.5 . .
O1 C1 H1B 109.5 . .
O1 C1 H1C 109.5 . .
H1A C1 H1B 109.5 . .
H1A C1 H1C 109.5 . .
H1B C1 H1C 109.5 . .
C84 C85 H85 121.7 . .
C80 C85 C84 116.5(17) . .
C80 C85 H85 121.7 . .
C79 O14 C80 110.0(18) . .
C85 C80 O14 130.1(17) . .
C81 C80 C85 126.8(17) . .
C81 C80 O14 103.1(17) . .
O5 C35 H35A 109.5 . .
O5 C35 H35B 109.5 . .
O5 C35 H35C 109.5 . .
H35A C35 H35B 109.5 . .
H35A C35 H35C 109.5 . .
H35B C35 H35C 109.5 . .
C97 C98 C99 119.1(12) . .
C97 C98 H98 120.5 . .
C99 C98 H98 120.5 . .
C83 C82 H82 122.2 . .
C83 C82 C81 115.7(15) . .
C81 C82 H82 122.2 . .
C80 C81 C82 117.7(16) . .
C80 C81 H81 121.2 . .
C82 C81 H81 121.2 . .
C19 C24 C23 117.7(15) . .
C19 C24 H24 121.2 . .
C23 C24 H24 121.2 . .
O16 C96 H96A 109.5 . .
O16 C96 H96B 109.5 . .
O16 C96 H96C 109.5 . .
H96A C96 H96B 109.5 . .
H96A C96 H96C 109.5 . .
H96B C96 H96C 109.5 . .
O3 C18 H18A 109.5 . .
O3 C18 H18B 109.5 . .
O3 C18 H18C 109.5 . .
H18A C18 H18B 109.5 . .
H18A C18 H18C 109.5 . .
H18B C18 H18C 109.5 . .
O14 C79 H79A 109.5 . .
O14 C79 H79B 109.5 . .
O14 C79 H79C 109.5 . .
H79A C79 H79B 109.5 . .
H79A C79 H79C 109.5 . .
H79B C79 H79C 109.5 . .
N15 C126 C125 173(3) . .
C126 C125 H12D 109.5 . .
C126 C125 H12E 109.5 . .
C126 C125 H12F 109.5 . .
H12D C125 H12E 109.5 . .
H12D C125 H12F 109.5 . .
H12E C125 H12F 109.5 . .
H12G C123 H12H 109.5 . .
H12G C123 H12I 109.5 . .
H12H C123 H12I 109.5 . .
C124 C123 H12G 109.5 . .
C124 C123 H12H 109.5 . .
C124 C123 H12I 109.5 . .
N13 C124 C123 143(2) . .
N14 C128 C127 115(4) . .
C128 C127 H12J 109.5 . .
C128 C127 H12K 109.5 . .
C128 C127 H12L 109.5 . .
H12J C127 H12K 109.5 . .
H12J C127 H12L 109.5 . .
H12K C127 H12L 109.5 . .

loop_
_geom_bond_atom_site_label_1
_geom_bond_atom_site_label_2
_geom_bond_distance
_geom_bond_site_symmetry_2
Yb1 Yb1 3.7787(7) 2_766
Yb1 Yb2 3.8007(5) 2_766
Yb1 Yb2 3.4502(5) .
Yb1 O2 2.367(5) .
Yb1 O9 2.262(6) .
Yb1 O6 2.356(5) .
Yb1 O4 2.305(5) 2_766
Yb1 O10 2.281(6) .
Yb1 N4 2.538(7) 2_766
Yb1 O11 2.306(5) .
Yb1 O11 2.314(5) 2_766
Yb1 C29 3.142(8) 2_766
Yb2 O2 2.342(5) .
Yb2 O8 2.268(6) .
Yb2 O6 2.315(5) .
Yb2 O7 2.250(5) .
Yb2 O4 2.346(5) .
Yb2 N6 2.470(7) .
Yb2 O11 2.286(5) .
Yb2 C46 3.166(8) .
Yb2 N2 2.477(7) .
Yb2 H11 2.66(7) .
Yb3 Yb3 3.7591(7) 2_675
Yb3 Yb4 3.7869(5) 2_675
Yb3 Yb4 3.4759(5) .
Yb3 O15 2.324(6) 2_675
Yb3 O17 2.367(5) .
Yb3 O22 2.321(5) .
Yb3 O22 2.283(5) 2_675
Yb3 O18 2.290(6) .
Yb3 O13 2.354(6) .
Yb3 C90 3.154(8) 2_675
Yb3 O19 2.258(6) .
Yb3 N10 2.511(7) 2_675
Yb4 O15 2.363(5) .
Yb4 O20 2.246(6) .
Yb4 O17 2.300(5) .
Yb4 O22 2.279(6) .
Yb4 O21 2.274(6) .
Yb4 O13 2.351(6) .
Yb4 N8 2.517(7) .
Yb4 N12 2.466(7) .
Yb4 C107 3.161(8) .
Yb4 H22 2.74(7) .
O15 C90 1.343(9) .
O2 C12 1.312(10) .
O9 C58 1.264(11) .
O8 C55 1.267(10) .
O20 C119 1.269(11) .
O17 C107 1.327(9) .
O22 H22 0.84(2) .
O6 C46 1.313(9) .
O18 C114 1.257(11) .
O7 C53 1.270(10) .
O21 C121 1.249(11) .
O4 C29 1.349(9) .
O10 C60 1.277(10) .
O13 C73 1.320(10) .
C78 H78 0.9300 .
C78 N8 1.313(11) .
C78 C77 1.405(13) .
N6 C47 1.392(10) .
N6 C51 1.322(10) .
O12 C63 1.375(11) .
O12 C62 1.418(12) .
N4 C30 1.372(10) .
N4 C34 1.308(10) .
O11 H11 0.85(2) .
O1 C2 1.389(12) .
O1 C1 1.434(14) .
C90 C89 1.375(12) .
C90 C91 1.426(11) .
C89 H89 0.9300 .
C89 C88 1.398(12) .
C46 C47 1.428(11) .
C46 C45 1.393(11) .
N5 C43 1.421(10) .
N5 C42 1.256(11) .
N7 C69 1.270(11) .
N7 C70 1.416(11) .
C87 N9 1.423(11) .
C87 C88 1.360(13) .
C87 C92 1.415(13) .
C113 H11B 0.9600 .
C113 H11C 0.9600 .
C113 H11D 0.9600 .
C113 C114 1.500(14) .
O19 C116 1.251(11) .
N8 C74 1.370(11) .
C48 C47 1.420(11) .
C48 C43 1.420(11) .
C48 C49 1.401(11) .
C71 H71 0.9300 .
C71 C72 1.405(12) .
C71 C70 1.387(13) .
C72 H72 0.9300 .
C72 C73 1.378(12) .
C105 H105 0.9300 .
C105 C106 1.401(12) .
C105 C104 1.380(13) .
N12 C108 1.368(10) .
N12 C112 1.316(11) .
N10 C95 1.314(10) .
N10 C91 1.376(11) .
N9 C86 1.254(13) .
C106 H106 0.9300 .
C106 C107 1.383(12) .
C50 H50 0.9300 .
C50 C51 1.384(11) .
C50 C49 1.371(12) .
C109 C108 1.411(11) .
C109 C104 1.414(12) .
C109 C110 1.408(13) .
O16 C97 1.376(12) .
O16 C96 1.438(15) .
C108 C107 1.431(12) .
C31 C26 1.426(12) .
C31 C30 1.419(11) .
C31 C32 1.390(12) .
C104 N11 1.423(11) .
N3 C26 1.432(11) .
N3 C25 1.270(11) .
C60 C61 1.497(13) .
C60 C59 1.398(13) .
C88 H88 0.9300 .
O5 C36 1.368(12) .
O5 C35 1.412(14) .
N11 C103 1.278(11) .
C92 C91 1.407(11) .
C92 C93 1.411(12) .
C95 H95 0.9300 .
C95 C94 1.404(12) .
N1 C8 1.269(12) .
N1 C9 1.404(12) .
C33 H33 0.9300 .
C33 C32 1.374(12) .
C33 C34 1.408(12) .
C14 C15 1.413(13) .
C14 C9 1.433(13) .
C14 C13 1.421(12) .
C26 C27 1.376(12) .
C74 C75 1.420(12) .
C74 C73 1.430(12) .
N2 C13 1.385(11) .
N2 C17 1.299(12) .
C53 C54 1.398(14) .
C53 C52 1.481(13) .
C30 C29 1.421(11) .
C11 H11A 0.9300 .
C11 C10 1.397(13) .
C11 C12 1.377(12) .
C61 H61A 0.9600 .
C61 H61B 0.9600 .
C61 H61C 0.9600 .
C45 H45 0.9300 .
C45 C44 1.398(11) .
C32 H32 0.9300 .
C27 H27 0.9300 .
C27 C28 1.406(12) .
C119 C118 1.506(13) .
C119 C120 1.388(14) .
C110 H110 0.9300 .
C110 C111 1.358(13) .
C77 H77 0.9300 .
C77 C76 1.365(14) .
C34 H34 0.9300 .
C43 C44 1.385(11) .
C51 H51 0.9300 .
C49 H49 0.9300 .
C93 H93 0.9300 .
C93 C94 1.359(14) .
C58 C59 1.377(14) .
C58 C57 1.513(14) .
C29 C28 1.378(11) .
C55 C54 1.387(13) .
C55 C56 1.494(13) .
C111 H111 0.9300 .
C111 C112 1.382(12) .
C8 H8 0.9300 .
C8 C5 1.460(13) .
C75 C70 1.429(13) .
C75 C76 1.398(13) .
C5 C4 1.388(13) .
C5 C6 1.387(14) .
C10 H10 0.9300 .
C10 C9 1.380(13) .
C25 H25 0.9300 .
C25 C22 1.448(13) .
C118 H11E 0.9600 .
C118 H11F 0.9600 .
C118 H11G 0.9600 .
C44 H44 0.9300 .
C3 H3 0.9300 .
C3 C4 1.372(13) .
C3 C2 1.396(14) .
C102 H102 0.9300 .
C102 C101 1.373(13) .
C102 C97 1.370(14) .
C28 H28 0.9300 .
C67 H67 0.9300 .
C67 C66 1.407(13) .
C67 C68 1.370(13) .
C4 H4 0.9300 .
C69 H69 0.9300 .
C69 C66 1.460(12) .
C59 H59 0.9300 .
C114 C115 1.399(14) .
C66 C65 1.364(12) .
C120 H120 0.9300 .
C120 C121 1.391(14) .
C64 H64 0.9300 .
C64 C65 1.402(13) .
C64 C63 1.385(13) .
C15 H15 0.9300 .
C15 C16 1.347(14) .
C12 C13 1.440(12) .
C7 H7 0.9300 .
C7 C2 1.375(15) .
C7 C6 1.396(15) .
C16 H16 0.9300 .
C16 C17 1.391(14) .
C94 H94 0.9300 .
C42 H42 0.9300 .
C42 C39 1.486(12) .
C112 H112 0.9300 .
C101 H101 0.9300 .
C101 C100 1.376(14) .
C76 H76 0.9300 .
C115 H115 0.9300 .
C115 C116 1.388(14) .
C121 C122 1.517(14) .
C65 H65 0.9300 .
C68 H68 0.9300 .
C68 C63 1.361(13) .
C39 C38 1.357(14) .
C39 C40 1.349(14) .
C22 C21 1.382(15) .
C22 C23 1.343(17) .
C83 C86 1.487(15) .
C83 C84 1.348(17) .
C83 C82 1.408(18) .
C116 C117 1.526(15) .
C100 C103 1.456(13) .
C100 C99 1.340(14) .
C6 H6 0.9300 .
C103 H103 0.9300 .
C97 C98 1.337(17) .
C86 H86 0.9300 .
C17 H17 0.9300 .
C62 H62A 0.9600 .
C62 H62B 0.9600 .
C62 H62C 0.9600 .
C54 H54 0.9300 .
C36 C41 1.354(15) .
C36 C37 1.340(16) .
C57 H57A 0.9600 .
C57 H57B 0.9600 .
C57 H57C 0.9600 .
O3 C19 1.410(14) .
O3 C18 1.371(18) .
C38 H38 0.9300 .
C38 C37 1.366(15) .
C117 H11H 0.9600 .
C117 H11I 0.9600 .
C117 H11J 0.9600 .
C52 H52A 0.9600 .
C52 H52B 0.9600 .
C52 H52C 0.9600 .
C40 H40 0.9300 .
C40 C41 1.411(15) .
C41 H41 0.9300 .
C21 H21 0.9300 .
C21 C20 1.356(17) .
C122 H12A 0.9600 .
C122 H12B 0.9600 .
C122 H12C 0.9600 .
C19 C20 1.334(18) .
C19 C24 1.335(18) .
C56 H56A 0.9600 .
C56 H56B 0.9600 .
C56 H56C 0.9600 .
C84 H84 0.9300 .
C84 C85 1.383(18) .
C99 H99 0.9300 .
C99 C98 1.415(17) .
C37 H37 0.9300 .
C23 H23 0.9300 .
C23 C24 1.472(19) .
C20 H20 0.9300 .
C1 H1A 0.9600 .
C1 H1B 0.9600 .
C1 H1C 0.9600 .
C85 H85 0.9300 .
C85 C80 1.33(2) .
O14 C80 1.493(18) .
O14 C79 1.34(2) .
C80 C81 1.31(2) .
C35 H35A 0.9600 .
C35 H35B 0.9600 .
C35 H35C 0.9600 .
C98 H98 0.9300 .
C82 H82 0.9300 .
C82 C81 1.50(2) .
C81 H81 0.9300 .
C24 H24 0.9300 .
C96 H96A 0.9600 .
C96 H96B 0.9600 .
C96 H96C 0.9600 .
C18 H18A 0.9600 .
C18 H18B 0.9600 .
C18 H18C 0.9600 .
C79 H79A 0.9600 .
C79 H79B 0.9600 .
C79 H79C 0.9600 .
C126 N15 1.09(2) .
C126 C125 1.44(2) .
C125 H12D 0.9600 .
C125 H12E 0.9600 .
C125 H12F 0.9600 .
C123 H12G 0.9600 .
C123 H12H 0.9600 .
C123 H12I 0.9600 .
C123 C124 1.580(16) .
N13 C124 1.198(16) .
C128 C127 1.423(18) .
C128 N14 1.055(18) .
C127 H12J 0.9600 .
C127 H12K 0.9600 .
C127 H12L 0.9600 .

loop_
_geom_torsion_atom_site_label_1
_geom_torsion_atom_site_label_2
_geom_torsion_atom_site_label_3
_geom_torsion_atom_site_label_4
_geom_torsion
_geom_torsion_site_symmetry_1
_geom_torsion_site_symmetry_4
Yb1 O2 C12 C11 -21.5(15) . .
Yb1 O2 C12 C13 155.7(7) . .
Yb1 O9 C58 C59 30.7(14) . .
Yb1 O9 C58 C57 -149.8(8) . .
Yb1 O6 C46 Yb2 154.8(10) . .
Yb1 O6 C46 C47 176.6(5) . .
Yb1 O6 C46 C45 -3.4(14) . .
Yb1 O4 C29 C30 -32.3(9) 2_766 .
Yb1 O4 C29 C28 149.1(7) 2_766 .
Yb1 O10 C60 C61 159.3(6) . .
Yb1 O10 C60 C59 -19.2(13) . .
Yb1 N4 C30 C31 -163.1(6) 2_766 .
Yb1 N4 C30 C29 17.7(9) 2_766 .
Yb1 N4 C34 C33 162.2(6) 2_766 .
Yb1 C29 C28 C27 -140.9(10) 2_766 .
Yb2 O2 C12 C11 171.9(7) . .
Yb2 O2 C12 C13 -10.9(10) . .
Yb2 O8 C55 C54 2.7(16) . .
Yb2 O8 C55 C56 -178.7(7) . .
Yb2 O6 C46 C47 21.7(9) . .
Yb2 O6 C46 C45 -158.3(6) . .
Yb2 O7 C53 C54 7.3(15) . .
Yb2 O7 C53 C52 -173.8(8) . .
Yb2 O4 C29 Yb1 152.2(8) . 2_766
Yb2 O4 C29 C30 119.9(7) . .
Yb2 O4 C29 C28 -58.7(11) . .
Yb2 N6 C47 C46 -15.5(8) . .
Yb2 N6 C47 C48 163.6(6) . .
Yb2 N6 C51 C50 -166.8(6) . .
Yb2 C46 C47 N6 11.3(6) . .
Yb2 C46 C47 C48 -167.8(7) . .
Yb2 C46 C45 C44 139.5(13) . .
Yb2 N2 C13 C14 -176.8(7) . .
Yb2 N2 C13 C12 3.2(10) . .
Yb2 N2 C17 C16 176.1(8) . .
Yb3 O15 C90 C89 -149.1(7) 2_675 .
Yb3 O15 C90 C91 30.4(9) 2_675 .
Yb3 O17 C107 Yb4 -154.8(10) . .
Yb3 O17 C107 C106 2.5(14) . .
Yb3 O17 C107 C108 -178.4(6) . .
Yb3 O18 C114 C113 -172.8(7) . .
Yb3 O18 C114 C115 7.2(16) . .
Yb3 O13 C73 C72 22.5(14) . .
Yb3 O13 C73 C74 -158.7(6) . .
Yb3 C90 C89 C88 135.0(11) 2_675 .
Yb3 C90 C91 N10 14.3(6) 2_675 .
Yb3 C90 C91 C92 -167.3(8) 2_675 .
Yb3 O19 C116 C115 -24.1(16) . .
Yb3 O19 C116 C117 157.8(8) . .
Yb3 N10 C95 C94 -161.5(7) 2_675 .
Yb3 N10 C91 C90 -19.1(8) 2_675 .
Yb3 N10 C91 C92 162.5(6) 2_675 .
Yb4 O15 C90 Yb3 -149.4(8) . 2_675
Yb4 O15 C90 C89 61.6(11) . .
Yb4 O15 C90 C91 -118.9(7) . .
Yb4 O20 C119 C118 171.1(7) . .
Yb4 O20 C119 C120 -13.8(15) . .
Yb4 O17 C107 C106 157.3(7) . .
Yb4 O17 C107 C108 -23.6(9) . .
Yb4 O21 C121 C120 12.1(17) . .
Yb4 O21 C121 C122 -169.7(7) . .
Yb4 O13 C73 C72 -171.2(7) . .
Yb4 O13 C73 C74 7.7(10) . .
Yb4 N8 C74 C75 174.2(7) . .
Yb4 N8 C74 C73 -5.0(10) . .
Yb4 N12 C108 C109 -159.3(7) . .
Yb4 N12 C108 C107 16.1(10) . .
Yb4 N12 C112 C111 161.6(7) . .
O15 C90 C89 C88 -175.9(8) . .
O15 C90 C91 N10 -5.6(11) . .
O15 C90 C91 C92 172.9(7) . .
O2 C12 C13 C14 -175.5(8) . .
O2 C12 C13 N2 4.6(12) . .
O9 C58 C59 C60 -2.0(17) . .
O8 C55 C54 C53 3.1(18) . .
O20 C119 C120 C121 -2.0(18) . .
O6 C46 C47 N6 -2.6(11) . .
O6 C46 C47 C48 178.3(7) . .
O6 C46 C45 C44 178.8(8) . .
O18 C114 C115 C116 6.1(17) . .
O7 C53 C54 C55 -7.9(17) . .
O4 C29 C28 C27 172.4(8) . .
O10 C60 C59 C58 -3.4(16) . .
C78 N8 C74 C75 -1.8(13) . .
C78 N8 C74 C73 179.0(8) . .
C78 C77 C76 C75 0.8(15) . .
N4 C30 C29 Yb1 -13.4(7) . 2_766
N4 C30 C29 O4 7.3(12) . .
N4 C30 C29 C28 -174.0(8) . .
C90 C89 C88 C87 2.2(15) . .
C89 C90 C91 N10 174.0(8) . .
C89 C90 C91 C92 -7.6(12) . .
C46 C45 C44 C43 1.6(13) . .
N5 C43 C44 C45 176.4(8) . .
N5 C42 C39 C38 -5.6(16) . .
N5 C42 C39 C40 169.9(11) . .
N7 C69 C66 C67 11.3(14) . .
N7 C69 C66 C65 -168.3(9) . .
C87 N9 C86 C83 -177.4(9) . .
C87 C92 C91 C90 3.9(12) . .
C87 C92 C91 N10 -177.8(8) . .
C87 C92 C93 C94 -179.2(9) . .
C113 C114 C115 C116 -173.9(10) . .
N8 C78 C77 C76 1.2(16) . .
N8 C74 C75 C70 -175.4(8) . .
N8 C74 C75 C76 3.5(14) . .
N8 C74 C73 O13 -1.2(12) . .
N8 C74 C73 C72 177.8(8) . .
C48 C43 C44 C45 1.1(13) . .
C71 C72 C73 O13 177.7(9) . .
C71 C72 C73 C74 -1.2(14) . .
C72 C71 C70 N7 178.3(9) . .
C72 C71 C70 C75 0.8(14) . .
C105 C106 C107 Yb4 -137.7(13) . .
C105 C106 C107 O17 -177.0(8) . .
C105 C106 C107 C108 3.9(13) . .
C105 C104 N11 C103 -33.3(14) . .
N12 C108 C107 Yb4 -11.7(7) . .
N12 C108 C107 O17 3.3(12) . .
N12 C108 C107 C106 -177.5(8) . .
N10 C95 C94 C93 2.0(15) . .
N9 C87 C88 C89 176.0(9) . .
N9 C87 C92 C91 -179.0(8) . .
N9 C87 C92 C93 1.4(13) . .
C106 C105 C104 C109 -3.4(13) . .
C106 C105 C104 N11 179.9(8) . .
C109 C108 C107 Yb4 163.8(8) . .
C109 C108 C107 O17 178.8(8) . .
C109 C108 C107 C106 -2.0(13) . .
C109 C104 N11 C103 149.9(9) . .
C109 C110 C111 C112 2.0(15) . .
O16 C97 C98 C99 179.6(13) . .
C108 N12 C112 C111 -0.7(14) . .
C108 C109 C104 C105 5.2(13) . .
C108 C109 C104 N11 -177.8(8) . .
C108 C109 C110 C111 2.6(14) . .
C31 C26 C27 C28 5.3(14) . .
C31 C30 C29 Yb1 167.4(8) . 2_766
C31 C30 C29 O4 -171.9(7) . .
C31 C30 C29 C28 6.8(13) . .
C104 C105 C106 C107 -1.3(14) . .
C104 C109 C108 N12 172.8(8) . .
C104 C109 C108 C107 -2.5(13) . .
C104 C109 C110 C111 -176.8(9) . .
C104 N11 C103 C100 179.2(9) . .
N3 C26 C27 C28 -175.4(8) . .
N3 C25 C22 C21 -171.7(11) . .
N3 C25 C22 C23 6.6(18) . .
C88 C87 N9 C86 -24.5(15) . .
C88 C87 C92 C91 2.9(13) . .
C88 C87 C92 C93 -176.8(9) . .
O5 C36 C41 C40 -178.4(13) . .
O5 C36 C37 C38 176.8(14) . .
C47 N6 C51 C50 -5.2(12) . .
C47 C46 C45 C44 -1.2(12) . .
C47 C48 C43 N5 -179.6(7) . .
C47 C48 C43 C44 -4.0(12) . .
C47 C48 C49 C50 -0.4(12) . .
C92 C87 N9 C86 157.5(10) . .
C92 C87 C88 C89 -6.1(14) . .
C92 C93 C94 C95 -2.9(14) . .
C95 N10 C91 C90 175.4(7) . .
C95 N10 C91 C92 -3.0(12) . .
N1 C8 C5 C4 4.6(15) . .
N1 C8 C5 C6 -177.7(10) . .
C14 C15 C16 C17 -0.9(17) . .
C26 C31 C30 N4 179.4(8) . .
C26 C31 C30 C29 -1.4(12) . .
C26 C31 C32 C33 178.3(8) . .
C26 N3 C25 C22 180.0(9) . .
C26 C27 C28 C29 0.3(14) . .
C74 C75 C70 N7 178.9(8) . .
C74 C75 C70 C71 -3.4(14) . .
C74 C75 C76 C77 -2.9(15) . .
C30 N4 C34 C33 -0.7(13) . .
C30 C31 C26 N3 176.1(8) . .
C30 C31 C26 C27 -4.6(12) . .
C30 C31 C32 C33 0.6(13) . .
C30 C29 C28 C27 -6.3(13) . .
C11 C10 C9 N1 178.3(10) . .
C11 C10 C9 C14 4.1(16) . .
C11 C12 C13 C14 1.9(13) . .
C11 C12 C13 N2 -178.0(8) . .
C61 C60 C59 C58 178.1(10) . .
C45 C46 C47 N6 177.4(7) . .
C45 C46 C47 C48 -1.7(11) . .
C32 C31 C26 N3 -1.6(13) . .
C32 C31 C26 C27 177.7(9) . .
C32 C31 C30 N4 -2.7(12) . .
C32 C31 C30 C29 176.4(8) . .
C32 C33 C34 N4 -1.4(14) . .
C91 C90 C89 C88 4.6(13) . .
C91 N10 C95 C94 1.0(13) . .
C91 C92 C93 C94 1.1(13) . .
C119 C120 C121 O21 2.7(19) . .
C119 C120 C121 C122 -175.5(11) . .
C110 C109 C108 N12 -6.6(13) . .
C110 C109 C108 C107 178.1(8) . .
C110 C109 C104 C105 -175.5(9) . .
C110 C109 C104 N11 1.5(13) . .
C110 C111 C112 N12 -3.1(16) . .
C77 C78 N8 Yb4 -176.1(7) . .
C77 C78 N8 C74 -0.6(14) . .
C34 N4 C30 C31 2.8(12) . .
C34 N4 C30 C29 -176.4(8) . .
C34 C33 C32 C31 1.4(14) . .
C43 N5 C42 C39 -176.8(8) . .
C43 C48 C47 N6 -174.7(7) . .
C43 C48 C47 C46 4.3(11) . .
C43 C48 C49 C50 177.8(8) . .
C51 N6 C47 C46 -180.0(7) . .
C51 N6 C47 C48 -0.9(11) . .
C51 C50 C49 C48 -5.2(13) . .
C49 C48 C47 N6 3.5(11) . .
C49 C48 C47 C46 -177.4(7) . .
C49 C48 C43 N5 2.3(12) . .
C49 C48 C43 C44 177.9(8) . .
C49 C50 C51 N6 8.4(13) . .
C93 C92 C91 C90 -176.4(8) . .
C93 C92 C91 N10 1.9(12) . .
C8 N1 C9 C14 -136.7(10) . .
C8 N1 C9 C10 49.2(15) . .
C8 C5 C4 C3 178.3(9) . .
C8 C5 C6 C7 -179.1(10) . .
C75 C74 C73 O13 179.6(8) . .
C75 C74 C73 C72 -1.4(13) . .
C10 C11 C12 O2 176.0(9) . .
C10 C11 C12 C13 -1.2(14) . .
C25 N3 C26 C31 -141.6(9) . .
C25 N3 C26 C27 39.1(13) . .
C25 C22 C21 C20 177.3(12) . .
C25 C22 C23 C24 -176.5(12) . .
C118 C119 C120 C121 172.8(11) . .
C102 C101 C100 C103 178.7(10) . .
C102 C101 C100 C99 1.1(17) . .
C102 C97 C98 C99 2(2) . .
C67 C66 C65 C64 -1.3(15) . .
C67 C68 C63 O12 -179.6(10) . .
C67 C68 C63 C64 1.2(17) . .
C73 C74 C75 C70 3.8(13) . .
C73 C74 C75 C76 -177.3(9) . .
C4 C5 C6 C7 -1.4(16) . .
C4 C3 C2 O1 -178.1(9) . .
C4 C3 C2 C7 1.6(16) . .
C69 N7 C70 C71 40.1(14) . .
C69 N7 C70 C75 -142.4(9) . .
C69 C66 C65 C64 178.4(9) . .
C114 C115 C116 O19 2.0(18) . .
C114 C115 C116 C117 -179.9(11) . .
C66 C67 C68 C63 -2.1(17) . .
C15 C14 C9 N1 2.3(15) . .
C15 C14 C9 C10 176.9(10) . .
C15 C14 C13 N2 0.1(14) . .
C15 C14 C13 C12 -179.8(9) . .
C15 C16 C17 N2 -0.2(19) . .
C12 C11 C10 C9 -1.9(17) . .
C70 N7 C69 C66 -178.6(8) . .
C70 C71 C72 C73 1.5(15) . .
C70 C75 C76 C77 176.0(9) . .
C9 N1 C8 C5 -177.8(9) . .
C9 C14 C15 C16 -179.2(11) . .
C9 C14 C13 N2 -179.8(9) . .
C9 C14 C13 C12 0.3(14) . .
C42 N5 C43 C48 -155.9(8) . .
C42 N5 C43 C44 28.8(13) . .
C42 C39 C38 C37 177.2(12) . .
C42 C39 C40 C41 -179.0(12) . .
C112 N12 C108 C109 5.8(13) . .
C112 N12 C108 C107 -178.8(8) . .
C101 C102 C97 O16 -179.4(11) . .
C101 C102 C97 C98 -2(2) . .
C101 C100 C103 N11 0.8(15) . .
C101 C100 C99 C98 -1(2) . .
C76 C75 C70 N7 0.0(14) . .
C76 C75 C70 C71 177.7(9) . .
C13 C14 C15 C16 0.9(16) . .
C13 C14 C9 N1 -177.9(9) . .
C13 C14 C9 C10 -3.2(15) . .
C13 N2 C17 C16 1.2(16) . .
C65 C64 C63 O12 -179.5(9) . .
C65 C64 C63 C68 -0.3(15) . .
C2 C3 C4 C5 -0.7(15) . .
C2 C7 C6 C5 2.2(17) . .
C68 C67 C66 C69 -177.5(10) . .
C68 C67 C66 C65 2.1(15) . .
C39 C38 C37 C36 1(2) . .
C39 C40 C41 C36 2(2) . .
C63 C64 C65 C66 0.4(15) . .
C22 C21 C20 C19 1(2) . .
C22 C23 C24 C19 -3(2) . .
C83 C84 C85 C80 1(2) . .
C83 C82 C81 C80 2(2) . .
C100 C99 C98 C97 -1(2) . .
C6 C5 C4 C3 0.6(15) . .
C6 C7 C2 O1 177.3(10) . .
C6 C7 C2 C3 -2.4(17) . .
C103 C100 C99 C98 -178.3(12) . .
C97 C102 C101 C100 0.0(17) . .
C86 C83 C84 C85 175.6(13) . .
C86 C83 C82 C81 -176.9(12) . .
C17 N2 C13 C14 -1.1(14) . .
C17 N2 C13 C12 178.8(9) . .
C62 O12 C63 C64 1.1(14) . .
C62 O12 C63 C68 -178.1(10) . .
C57 C58 C59 C60 178.5(10) . .
O3 C19 C20 C21 -177.0(12) . .
O3 C19 C24 C23 177.3(13) . .
C38 C39 C40 C41 -3(2) . .
C52 C53 C54 C55 173.3(11) . .
C40 C39 C38 C37 2(2) . .
C41 C36 C37 C38 -2(2) . .
C21 C22 C23 C24 2(2) . .
C56 C55 C54 C53 -175.5(11) . .
C84 C83 C86 N9 2.9(19) . .
C84 C83 C82 C81 2(2) . .
C84 C85 C80 O14 179.4(14) . .
C84 C85 C80 C81 4(3) . .
C99 C100 C103 N11 178.4(11) . .
C37 C36 C41 C40 0(2) . .
C23 C22 C21 C20 -1(2) . .
C20 C19 C24 C23 4(2) . .
C1 O1 C2 C3 170.3(11) . .
C1 O1 C2 C7 -9.4(16) . .
C85 C80 C81 C82 -5(3) . .
O14 C80 C81 C82 178.6(13) . .
C35 O5 C36 C41 -3(2) . .
C35 O5 C36 C37 178.3(14) . .
C82 C83 C86 N9 -178.1(12) . .
C82 C83 C84 C85 -3(2) . .
C24 C19 C20 C21 -3(2) . .
C96 O16 C97 C102 177.6(13) . .
C96 O16 C97 C98 0(2) . .
C18 O3 C19 C20 176.6(16) . .
C18 O3 C19 C24 2(2) . .
C79 O14 C80 C85 10(3) . .
C79 O14 C80 C81 -173.1(16) . .
